data_7117704
loop_
_publ_author_name
'Xiaoqiang Du'
'Yong Ding'
'Fangyuan Song'
'Baochun Ma'
'Junwei Zhao'
'Jie Song'

_publ_section_title
;
 Efficient photocatalytic water oxidation catalyzed by polyoxometalate
 [Fe11(H2O)14(OH)2(W3O10)2(alpha-SbW9O33)6]^27-^ based on abundant metals
;
_journal_name_full Chem.Commun.
_journal_page_first 13925
_journal_paper_doi 10.1039/C5cc04551G
_journal_volume 51
_journal_year 2015
_chemical_formula_sum 'Fe11 H78 Na27 O258 Sb6 W60'
_chemical_formula_weight 17203.20
_chemical_name_systematic
;
?
;
_space_group_IT_number 2
_symmetry_space_group_name_Hall '-P 1'
_symmetry_space_group_name_H-M 'P -1'
_atom_sites_solution_hydrogens geom
_atom_sites_solution_primary direct
_atom_sites_solution_secondary difmap
_audit_creation_method SHELXL-97
_audit_update_record
;
2013-01-22 deposited with the CCDC.
2015-07-21 downloaded from the CCDC.
;
_cell_angle_alpha 60.828(4)
_cell_angle_beta 74.889(3)
_cell_angle_gamma 72.982(3)
_cell_formula_units_Z 1
_cell_length_a 17.5189(5)
_cell_length_b 24.8676(10)
_cell_length_c 25.0737(7)
_cell_measurement_temperature 293(2)
_cell_volume 9028.7(6)
_computing_structure_refinement 'SHELXL-97 (Sheldrick, 1997)'
_computing_structure_solution 'SHELXS-97 (Sheldrick, 1990)'
_diffrn_ambient_temperature 293(2)
_diffrn_measured_fraction_theta_full 0.994
_diffrn_measured_fraction_theta_max 0.994
_diffrn_radiation_monochromator graphite
_diffrn_radiation_source 'fine-focus sealed tube'
_diffrn_radiation_type MoK\a
_diffrn_radiation_wavelength 0.71073
_diffrn_reflns_av_R_equivalents 0.0648
_diffrn_reflns_av_sigmaI/netI 0.0888
_diffrn_reflns_limit_h_max 20
_diffrn_reflns_limit_h_min -20
_diffrn_reflns_limit_k_max 29
_diffrn_reflns_limit_k_min -28
_diffrn_reflns_limit_l_max 29
_diffrn_reflns_limit_l_min -29
_diffrn_reflns_number 74454
_diffrn_reflns_theta_full 25.00
_diffrn_reflns_theta_max 25.00
_diffrn_reflns_theta_min 3.00
_exptl_absorpt_coefficient_mu 19.999
_exptl_crystal_density_diffrn 3.164
_exptl_crystal_density_method 'not measured'
_exptl_crystal_F_000 7471
_refine_diff_density_max 6.857
_refine_diff_density_min -3.194
_refine_diff_density_rms 0.578
_refine_ls_extinction_method none
_refine_ls_goodness_of_fit_ref 1.059
_refine_ls_hydrogen_treatment mixed
_refine_ls_matrix_type full
_refine_ls_number_parameters 1606
_refine_ls_number_reflns 31595
_refine_ls_number_restraints 90
_refine_ls_restrained_S_all 1.058
_refine_ls_R_factor_all 0.1095
_refine_ls_R_factor_gt 0.0750
_refine_ls_shift/su_max 0.004
_refine_ls_shift/su_mean 0.000
_refine_ls_structure_factor_coef Fsqd
_refine_ls_weighting_details 'calc w=1/[\s^2^(Fo^2^)+(0.1110P)^2^+372.3446P] where P=(Fo^2^+2Fc^2^)/3'
_refine_ls_weighting_scheme calc
_refine_ls_wR_factor_gt 0.1931
_refine_ls_wR_factor_ref 0.2180
_reflns_number_gt 22911
_reflns_number_total 31595
_reflns_threshold_expression >2sigma(I)
_cod_data_source_file c5cc04551g2.cif
_cod_data_source_block 0904_abs
_cod_original_cell_volume 9028.7(5)
_cod_original_formula_sum 'H78 Fe11 Na27 O258 Sb6 W60'
_cod_database_code 7117704

loop_
_symmetry_equiv_pos_as_xyz
'x, y, z'
'-x, -y, -z'

loop_
_atom_site_label
_atom_site_type_symbol
_atom_site_fract_x
_atom_site_fract_y
_atom_site_fract_z
_atom_site_U_iso_or_equiv
_atom_site_adp_type
_atom_site_occupancy
_atom_site_symmetry_multiplicity
_atom_site_calc_flag
_atom_site_refinement_flags
_atom_site_disorder_assembly
_atom_site_disorder_group
W1 W 0.04951(5) 0.33817(4) 0.53704(4) 0.0160(2) Uani 1 1 d . . .
W2 W 0.01010(5) 0.52725(4) 0.34611(4) 0.0160(2) Uani 1 1 d . . .
W3 W 0.16039(5) 0.37123(4) 0.37298(4) 0.0164(2) Uani 1 1 d . . .
W4 W 0.10160(6) 0.65788(5) 0.32494(4) 0.0183(2) Uani 1 1 d . . .
W5 W 0.16694(6) 0.34707(5) 0.63854(4) 0.0181(2) Uani 1 1 d . . .
W6 W 0.29124(6) 0.59308(5) 0.35255(4) 0.0210(2) Uani 1 1 d . . .
W7 W 0.13430(6) 0.19481(5) 0.66578(4) 0.0214(2) Uani 1 1 d . . .
W8 W 0.33234(6) 0.39826(5) 0.54802(4) 0.0215(2) Uani 1 1 d . . .
W9 W 0.26239(6) 0.11825(5) 0.58943(5) 0.0225(2) Uani 1 1 d . . .
W10 W 0.03634(6) 0.66190(5) 0.19394(4) 0.0219(2) Uani 1 1 d . . .
W11 W 0.34653(6) 0.27210(5) 0.68566(5) 0.0228(2) Uani 1 1 d . . .
W12 W 0.25066(6) 0.72793(5) 0.22576(5) 0.0246(2) Uani 1 1 d . . .
W13 W 0.16458(6) 0.58943(5) 0.11293(4) 0.0243(2) Uani 1 1 d . . .
W14 W 0.31965(6) 0.12154(5) 0.70476(5) 0.0241(2) Uani 1 1 d . . .
W15 W 0.47913(6) 0.31265(5) 0.46618(5) 0.0238(2) Uani 1 1 d . . .
W16 W 0.19247(7) 0.72486(5) 0.09618(5) 0.0262(2) Uani 1 1 d . . .
W17 W -0.04766(6) 0.33353(5) 0.24084(5) 0.0247(2) Uani 1 1 d . . .
W18 W 0.10984(7) 0.38539(5) 0.13709(5) 0.0258(2) Uani 1 1 d . . .
W19 W -0.01815(6) 0.19074(5) 0.38670(5) 0.0258(2) Uani 1 1 d . . .
W20 W 0.16816(6) 0.10891(5) 0.41523(5) 0.0253(2) Uani 1 1 d . . .
W21 W 0.44531(6) 0.17693(5) 0.48952(5) 0.0247(2) Uani 1 1 d . . .
W22 W 0.49936(6) 0.18740(5) 0.60343(5) 0.0262(2) Uani 1 1 d . . .
W23 W 0.43647(6) 0.51741(5) 0.26154(5) 0.0272(2) Uani 1 1 d . . .
W24 W 0.37383(7) 0.51865(5) 0.14588(5) 0.0284(3) Uani 1 1 d . . .
W25 W 0.08804(7) 0.10907(5) 0.30794(5) 0.0296(3) Uani 1 1 d . . .
W26 W 0.06299(7) 0.25381(5) 0.16008(5) 0.0299(3) Uani 1 1 d . . .
W27 W 0.40103(7) 0.65258(5) 0.13377(5) 0.0304(3) Uani 1 1 d . . .
W28 W 0.31894(7) 0.29417(6) 0.16753(5) 0.0317(3) Uani 1 1 d . . .
W29 W 0.34553(7) 0.16721(6) 0.30173(5) 0.0317(3) Uani 1 1 d . . .
W30 W 0.26720(7) 0.16314(6) 0.19548(6) 0.0364(3) Uani 1 1 d . . .
Sb1 Sb 0.28272(9) 0.27344(7) 0.54185(7) 0.0190(3) Uani 1 1 d . . .
Sb2 Sb 0.22227(9) 0.56222(8) 0.25097(7) 0.0188(3) Uani 1 1 d . . .
Sb3 Sb 0.14744(10) 0.26396(8) 0.28914(7) 0.0212(4) Uani 1 1 d . . .
Fe1 Fe 0.0000 0.5000 0.5000 0.0151(10) Uani 1 2 d S . .
Fe2 Fe 0.3110(2) 0.43028(16) 0.39735(16) 0.0203(7) Uani 1 1 d . . .
Fe3 Fe 0.2727(2) 0.20431(16) 0.42786(15) 0.0189(7) Uani 1 1 d . . .
Fe4 Fe -0.0385(2) 0.41475(16) 0.32615(15) 0.0198(7) Uani 1 1 d . . .
Fe5 Fe -0.0138(2) 0.29548(16) 0.44720(15) 0.0201(7) Uani 1 1 d . . .
Fe6 Fe 0.2268(2) 0.42725(17) 0.20307(15) 0.0226(8) Uani 1 1 d . . .
O1 O 0.1870(9) 0.4002(8) 0.2917(7) 0.021(4) Uiso 1 1 d . . .
O2 O 0.3654(10) 0.2243(8) 0.4403(8) 0.024(4) Uani 1 1 d . . .
O3 O 0.0437(11) 0.1780(8) 0.7095(8) 0.031(4) Uani 1 1 d . . .
O4 O 0.0760(11) 0.7304(11) 0.1243(8) 0.044(6) Uani 1 1 d . . .
O5 O 0.0927(11) 0.3330(9) 0.1036(8) 0.036(5) Uani 1 1 d . . .
O6 O 0.4207(10) 0.1349(8) 0.6572(8) 0.026(4) Uani 1 1 d . . .
O7 O 0.4405(10) 0.2401(9) 0.6439(8) 0.029(4) Uani 1 1 d . . .
O8 O -0.1082(12) 0.1775(9) 0.4326(9) 0.042(5) Uani 1 1 d . . .
O9 O 0.4038(10) 0.2416(7) 0.5347(8) 0.024(4) Uani 1 1 d . . .
O10 O 0.5083(10) 0.2442(9) 0.4438(9) 0.032(4) Uani 1 1 d . . .
O11 O 0.0370(14) 0.2355(10) 0.1101(8) 0.048(6) Uani 1 1 d . . .
O12 O 0.4286(13) 0.4847(10) 0.0972(9) 0.046(5) Uani 1 1 d . . .
O13 O 0.4645(12) 0.5984(10) 0.1940(10) 0.044(5) Uiso 1 1 d . . .
O14 O 0.3452(11) 0.6931(10) 0.1857(8) 0.036(5) Uani 1 1 d . . .
O15 O -0.0014(10) 0.4000(9) 0.1639(8) 0.033(4) Uani 1 1 d . . .
O16 O 0.5292(9) 0.4854(11) 0.2894(9) 0.040(5) Uani 1 1 d . . .
O17 O 0.3754(11) 0.1275(8) 0.5525(8) 0.028(4) Uani 1 1 d . . .
O18 O 0.3020(10) 0.6928(9) 0.0942(7) 0.027(4) Uani 1 1 d . . .
O19 O 0.2810(12) 0.5708(8) 0.1063(8) 0.031(4) Uani 1 1 d . . .
O20 O 0.1148(10) 0.4523(9) 0.0687(8) 0.026(4) Uani 1 1 d . . .
O21 O 0.5828(11) 0.1474(9) 0.6436(9) 0.032(4) Uani 1 1 d . . .
O22 O 0.3248(13) 0.2306(11) 0.1456(10) 0.016(5) Uiso 0.70 1 d P . .
O22' O 0.279(3) 0.251(2) 0.149(2) 0.010 Uiso 0.30 1 d P . .
O23 O 0.2443(10) 0.2274(8) 0.2455(7) 0.023(4) Uani 1 1 d . . .
O24 O 0.3913(10) 0.2333(8) 0.2279(8) 0.002(4) Uiso 0.70 1 d P . .
O24' O 0.353(3) 0.254(2) 0.257(2) 0.010 Uiso 0.30 1 d P . .
O25 O 0.1970(12) 0.1166(9) 0.2584(9) 0.036(5) Uani 1 1 d . . .
O26 O -0.1486(10) 0.3682(9) 0.2380(8) 0.035(5) Uani 1 1 d . . .
O27 O 0.3872(11) 0.3334(9) 0.1118(10) 0.044(5) Uani 1 1 d . . .
O28 O 0.3046(14) 0.1189(11) 0.1534(11) 0.058(6) Uani 1 1 d . . .
O29 O 0.1595(9) 0.1299(7) 0.6354(7) 0.019(4) Uani 1 1 d . . .
O30 O 0.3846(9) 0.5715(9) 0.3025(8) 0.026(4) Uani 1 1 d . . .
O31 O 0.1415(11) 0.0639(10) 0.3782(10) 0.040(5) Uani 1 1 d . . .
O32 O 0.1816(10) 0.1739(8) 0.4244(8) 0.028(4) Uani 1 1 d . . .
O33 O 0.4166(10) 0.5989(9) 0.1000(8) 0.030(4) Uiso 1 1 d . . .
O34 O 0.3836(12) 0.2587(8) 0.7500(8) 0.033(4) Uani 1 1 d . . .
O35 O 0.3311(9) 0.5710(8) 0.2042(8) 0.025(4) Uani 1 1 d . . .
O36 O 0.5010(10) 0.1267(9) 0.4593(8) 0.029(4) Uani 1 1 d . . .
O37 O 0.4548(11) 0.4887(9) 0.2008(9) 0.033(4) Uiso 1 1 d . . .
O38 O 0.1146(10) 0.3574(8) 0.4662(7) 0.025(4) Uani 1 1 d . . .
O39 O 0.0847(8) 0.5813(7) 0.3460(7) 0.015(3) Uiso 1 1 d . . .
O40 O -0.0296(9) 0.5184(8) 0.4222(7) 0.016(3) Uani 1 1 d U . .
O41 O 0.4334(12) 0.1207(9) 0.3323(9) 0.039(5) Uani 1 1 d . . .
O42 O 0.2367(9) 0.4004(8) 0.3839(7) 0.025(4) Uani 1 1 d . . .
O43 O 0.0564(10) 0.6245(8) 0.1369(8) 0.027(4) Uani 1 1 d U . .
O44 O 0.3732(10) 0.4619(9) 0.3155(8) 0.033(5) Uani 1 1 d . . .
O45 O 0.1485(11) 0.5770(9) 0.0547(7) 0.029(4) Uani 1 1 d . . .
O46 O 0.2087(9) 0.2897(8) 0.4000(9) 0.026(4) Uani 1 1 d . . .
O47 O -0.0582(9) 0.4902(7) 0.3396(7) 0.020(4) Uani 1 1 d . . .
O48 O 0.3574(11) 0.4685(9) 0.5275(8) 0.032(4) Uani 1 1 d . . .
O49 O 0.3132(10) 0.2167(8) 0.3430(7) 0.026(4) Uani 1 1 d . . .
O50 O 0.2581(11) 0.0513(9) 0.5863(10) 0.038(5) Uani 1 1 d . . .
O51 O 0.2716(11) 0.8009(8) 0.2012(8) 0.030(4) Uani 1 1 d . . .
O52 O 0.0540(10) 0.1218(9) 0.4458(8) 0.029(4) Uani 1 1 d . . .
O53 O 0.3327(11) 0.5827(9) 0.4141(8) 0.032(4) Uani 1 1 d . . .
O54 O 0.0383(10) 0.5775(8) 0.2575(7) 0.022(4) Uani 1 1 d . . .
O55 O -0.0217(9) 0.3155(8) 0.5160(7) 0.020(4) Uani 1 1 d . . .
O56 O 0.4632(11) 0.7058(10) 0.0827(9) 0.036(5) Uani 1 1 d . . .
O57 O 0.2597(10) 0.5191(8) 0.3776(8) 0.026(4) Uani 1 1 d . . .
O58 O 0.1313(9) 0.3573(8) 0.5733(7) 0.018(3) Uani 1 1 d U . .
O59 O 0.2347(9) 0.1803(8) 0.5156(7) 0.023(4) Uani 1 1 d . . .
O60 O 0.3460(12) 0.0607(8) 0.7748(8) 0.035(5) Uani 1 1 d . . .
O61 O 0.1910(11) 0.7988(9) 0.0323(8) 0.031(4) Uani 1 1 d U . .
O62 O 0.1076(9) 0.2531(7) 0.5840(7) 0.016(3) Uiso 1 1 d . . .
O63 O 0.2216(10) 0.3369(8) 0.1356(7) 0.027(4) Uani 1 1 d . . .
O64 O 0.2868(9) 0.3075(7) 0.5973(7) 0.016(3) Uani 1 1 d . . .
O65 O 0.1644(9) 0.5141(9) 0.1794(7) 0.026(4) Uani 1 1 d . . .
O66 O -0.0662(11) 0.6925(8) 0.1901(7) 0.027(4) Uani 1 1 d . . .
O67 O 0.2990(11) 0.6826(8) 0.2996(7) 0.026(4) Uani 1 1 d . . .
O68 O 0.2626(10) 0.1935(7) 0.6146(6) 0.017(3) Uani 1 1 d . . .
O69 O 0.3105(11) 0.0743(8) 0.6687(8) 0.029(4) Uani 1 1 d . . .
O70 O 0.3943(9) 0.3558(8) 0.4232(7) 0.021(4) Uani 1 1 d . . .
O71 O 0.0943(9) 0.4655(7) 0.3560(7) 0.019(4) Uani 1 1 d . . .
O72 O 0.1968(10) 0.7423(8) 0.1622(8) 0.028(4) Uani 1 1 d . . .
O73 O 0.2377(10) 0.3081(8) 0.7048(7) 0.022(4) Uani 1 1 d . . .
O74 O 0.2907(11) 0.3403(8) 0.2182(8) 0.028(4) Uani 1 1 d . . .
O75 O 0.0510(8) 0.3605(7) 0.3818(7) 0.011(3) Uani 1 1 d U . .
O76 O 0.3666(10) 0.3540(8) 0.6301(7) 0.022(4) Uani 1 1 d U . .
O77 O -0.0068(9) 0.4131(7) 0.5283(7) 0.019(4) Uani 1 1 d . . .
O78 O 0.1998(10) 0.0436(7) 0.4810(8) 0.023(4) Uani 1 1 d U . .
O79 O 0.2020(10) 0.1358(8) 0.7266(8) 0.026(4) Uani 1 1 d . . .
O80 O 0.0829(9) 0.2956(8) 0.2208(7) 0.018(3) Uani 1 1 d U . .
O81 O 0.2844(9) 0.4117(9) 0.4845(8) 0.025(4) Uani 1 1 d . . .
O82 O 0.1451(9) 0.2613(7) 0.6753(7) 0.017(3) Uani 1 1 d U . .
O83 O 0.0819(10) 0.3845(8) 0.6735(7) 0.022(4) Uani 1 1 d . . .
O84 O 0.5420(10) 0.2555(9) 0.5378(8) 0.027(4) Uani 1 1 d . . .
O85 O 0.0182(9) 0.6878(7) 0.3675(7) 0.016(3) Uani 1 1 d U . .
O86 O 0.0046(9) 0.2505(8) 0.3977(7) 0.021(4) Uani 1 1 d U . .
O87 O 0.1454(10) 0.7336(8) 0.2757(7) 0.021(4) Uani 1 1 d . . .
O88 O 0.5176(11) 0.1463(8) 0.5536(8) 0.030(4) Uani 1 1 d . . .
O89 O 0.1341(8) 0.4050(7) 0.1890(7) 0.015(3) Uiso 1 1 d . . .
O90 O -0.0533(11) 0.2530(9) 0.3083(8) 0.029(4) Uani 1 1 d . . .
O91 O 0.0685(14) 0.0488(9) 0.3016(9) 0.045(5) Uani 1 1 d . . .
O92 O 0.5557(13) 0.3535(9) 0.4192(10) 0.044(5) Uani 1 1 d . . .
O93 O -0.0095(12) 0.1277(9) 0.3562(9) 0.034(4) Uani 1 1 d . . .
O94 O -0.1009(10) 0.3650(8) 0.4053(8) 0.025(4) Uani 1 1 d . . .
O95 O 0.2656(11) 0.1178(9) 0.3569(9) 0.036(5) Uani 1 1 d . . .
O96 O -0.0202(9) 0.3593(7) 0.2869(7) 0.022(4) Uani 1 1 d . . .
O97 O 0.3147(10) 0.1928(8) 0.7142(8) 0.028(4) Uani 1 1 d . . .
O98 O 0.4284(9) 0.3564(8) 0.5190(8) 0.023(4) Uani 1 1 d . . .
O99 O 0.1829(12) 0.6763(8) 0.0592(7) 0.033(4) Uani 1 1 d . . .
O100 O 0.0504(10) 0.1796(9) 0.2356(7) 0.028(4) Uani 1 1 d . . .
O101 O 0.2233(10) 0.4139(8) 0.5950(7) 0.025(4) Uani 1 1 d . . .
O102 O 0.0569(9) 0.6831(7) 0.2520(8) 0.026(4) Uani 1 1 d . . .
O103 O 0.1767(13) 0.2200(10) 0.1562(8) 0.041(5) Uani 1 1 d . . .
O104 O -0.0391(11) 0.2951(9) 0.1849(8) 0.032(4) Uani 1 1 d . . .
O105 O 0.1790(10) 0.6282(8) 0.3796(7) 0.024(4) Uani 1 1 d . . .
O106 O 0.3164(10) 0.4605(8) 0.2037(7) 0.022(4) Uani 1 1 d . . .
O107 O 0.1083(10) 0.1842(8) 0.3322(8) 0.026(4) Uani 1 1 d . . .
O108 O 0.3490(11) 0.1302(10) 0.2469(9) 0.011(4) Uiso 0.70 1 d P . .
O10A O 0.298(3) 0.124(2) 0.280(2) 0.010 Uiso 0.30 1 d P . .
O109 O 0.1738(10) 0.6273(9) 0.1773(8) 0.026(4) Uani 1 1 d . . .
O110 O 0.2192(9) 0.6292(7) 0.2741(7) 0.019(4) Uani 1 1 d . . .
O1W O 0.1231(9) 0.4841(8) 0.4695(7) 0.022(4) Uani 1 1 d U . .
O2W O 0.3399(9) 0.1091(8) 0.4548(8) 0.023(4) Uani 1 1 d . . .
O3W O -0.1457(10) 0.4600(9) 0.2876(8) 0.027(4) Uani 1 1 d . . .
O4W O 0.0225(10) 0.4702(9) 0.2421(7) 0.028(4) Uani 1 1 d . . .
O5W O 0.0721(10) 0.2209(9) 0.4935(9) 0.035(5) Uani 1 1 d . . .
O6W O -0.1022(10) 0.2415(8) 0.5061(7) 0.025(4) Uani 1 1 d . . .
O7W O 0.2740(10) 0.4526(8) 0.1069(7) 0.024(4) Uani 1 1 d . . .
O8W O 0.116(3) 0.833(2) 0.308(2) 0.152(17) Uiso 1 1 d . . .
O9W O 0.135(5) 0.044(4) 0.827(4) 0.12(3) Uiso 0.50 1 d P . .
O11W O 0.287(4) 0.751(3) -0.136(3) 0.10(2) Uiso 0.50 1 d P . .
O12W O -0.255(2) 0.406(2) 0.1601(19) 0.044(10) Uiso 0.50 1 d P . .
O13W O 0.234(3) 0.244(2) -0.023(2) 0.062(13) Uiso 0.50 1 d P . .
O14W O 0.207(2) 0.1062(17) 0.0007(16) 0.030(8) Uiso 0.50 1 d P . .
O15W O -0.0357(15) 0.1640(13) 0.8300(12) 0.069(7) Uiso 1 1 d . . .
O16W O 0.5096(19) 0.2098(16) 0.2794(15) 0.025(8) Uiso 0.50 1 d P . .
O17W O 0.2641(18) 0.8800(15) 0.1066(15) 0.021(7) Uiso 0.50 1 d P . .
O18W O 0.077(2) 0.060(2) 0.2104(19) 0.126(13) Uiso 1 1 d . . .
O19W O 0.3167(18) -0.0009(15) 0.3455(15) 0.091(9) Uiso 1 1 d . . .
O20W O 0.719(2) 0.2218(17) 0.5205(16) 0.103(11) Uiso 1 1 d . . .
O21W O -0.3229(19) 0.2090(16) 0.4044(15) 0.092(10) Uiso 1 1 d . . .
O22W O 0.038(2) 0.210(2) 0.0422(19) 0.041(10) Uiso 0.50 1 d P . .
O23W O 0.162(2) -0.0839(18) 0.5811(19) 0.045(11) Uani 0.50 1 d P . .
O24W O 0.670(2) 0.0749(15) 0.5312(17) 0.027(8) Uani 0.50 1 d P . .
O25W O 0.4723(18) 0.4116(15) -0.0013(15) 0.021(7) Uiso 0.50 1 d P . .
O26W O 0.6118(18) 0.4337(15) 0.0468(14) 0.020(7) Uani 0.50 1 d PU . .
Na1 Na 0.4137(7) 0.5462(6) 0.4813(5) 0.042(3) Uani 1 1 d . . .
Na2 Na 0.5000 0.5000 0.0000 0.028(3) Uani 1 2 d S . .
Na3 Na 0.5567(10) 0.0928(10) 0.3778(8) 0.083(5) Uani 1 1 d . . .
Na4 Na 0.1262(6) 0.5504(5) -0.0160(4) 0.029(2) Uani 1 1 d . . .
Na5 Na 0.3813(10) 0.3323(8) 0.3075(8) 0.078 Uiso 1 1 d . . .
Na6 Na 0.7694(11) 0.1419(10) 0.4809(9) 0.097(6) Uani 1 1 d . . .
Na7 Na 0.0245(17) 0.0504(15) 0.1006(14) 0.064(8) Uiso 0.50 1 d P . .
Na8 Na 0.8380(13) 0.4387(10) 0.4726(10) 0.037(5) Uani 0.50 1 d P . .
Na9 Na -0.0177(12) 0.5867(10) 0.0024(10) 0.032(5) Uani 0.50 1 d P . .
Na10 Na 0.1424(13) 0.6497(11) -0.0984(10) 0.037(5) Uani 0.50 1 d P . .
Na11 Na 0.0968(13) 0.5082(11) -0.0772(10) 0.038(5) Uani 0.50 1 d P . .
Na12 Na 0.2628(14) 0.5043(12) -0.0180(12) 0.048(6) Uani 0.50 1 d P . .
Na13 Na 0.1072(17) 0.8712(14) 0.8254(14) 0.061(7) Uiso 0.50 1 d P . .
Na14 Na 0.2973(18) 0.5777(10) 0.5175(11) 0.059(8) Uani 0.50 1 d P . .
Na15 Na 0.7385(13) 0.1388(12) 0.3473(12) 0.048(6) Uani 0.50 1 d P . .
Na16 Na -0.1704(16) 0.8082(12) 0.1827(12) 0.058(8) Uani 0.50 1 d P . .
Na17 Na -0.284(2) 0.2754(17) 0.3128(16) 0.081 Uiso 0.50 1 d P . .
Na18 Na 0.195(2) 0.7287(19) -0.0483(18) 0.091(11) Uiso 0.50 1 d P . .
Na19 Na 0.2329(17) -0.0261(10) 0.5724(12) 0.052(7) Uani 0.50 1 d P . .
Na20 Na 0.1499(18) 0.9600(15) 0.1847(15) 0.068(8) Uiso 0.50 1 d P . .
Na21 Na 0.0759(17) 0.9598(14) 0.0731(14) 0.062(7) Uiso 0.50 1 d P . .
Na22 Na 0.3343(17) 0.6724(12) -0.0277(13) 0.070(10) Uani 0.50 1 d P . .

loop_
_atom_site_aniso_label
_atom_site_aniso_U_11
_atom_site_aniso_U_22
_atom_site_aniso_U_33
_atom_site_aniso_U_23
_atom_site_aniso_U_13
_atom_site_aniso_U_12
W1 0.0224(5) 0.0132(5) 0.0116(4) -0.0047(4) -0.0005(4) -0.0054(4)
W2 0.0228(5) 0.0133(5) 0.0109(4) -0.0042(4) -0.0022(4) -0.0046(4)
W3 0.0223(5) 0.0148(5) 0.0118(4) -0.0055(4) -0.0007(4) -0.0056(4)
W4 0.0270(5) 0.0150(5) 0.0133(5) -0.0062(4) 0.0006(4) -0.0079(4)
W5 0.0259(5) 0.0159(5) 0.0125(5) -0.0056(4) -0.0044(4) -0.0038(4)
W6 0.0295(5) 0.0202(5) 0.0168(5) -0.0078(4) -0.0023(4) -0.0116(4)
W7 0.0304(5) 0.0138(5) 0.0158(5) -0.0034(4) -0.0024(4) -0.0049(4)
W8 0.0310(5) 0.0195(5) 0.0178(5) -0.0076(4) -0.0054(4) -0.0097(4)
W9 0.0328(5) 0.0135(5) 0.0206(5) -0.0071(4) -0.0060(4) -0.0027(4)
W10 0.0336(5) 0.0178(5) 0.0126(5) -0.0039(4) -0.0035(4) -0.0080(4)
W11 0.0306(5) 0.0205(5) 0.0195(5) -0.0080(4) -0.0097(4) -0.0041(4)
W12 0.0378(6) 0.0200(5) 0.0171(5) -0.0064(4) 0.0027(4) -0.0165(4)
W13 0.0387(6) 0.0234(6) 0.0118(5) -0.0066(4) -0.0014(4) -0.0116(4)
W14 0.0341(6) 0.0166(5) 0.0193(5) -0.0057(4) -0.0081(4) -0.0023(4)
W15 0.0231(5) 0.0268(6) 0.0237(5) -0.0107(5) -0.0043(4) -0.0079(4)
W16 0.0418(6) 0.0225(6) 0.0122(5) -0.0034(4) -0.0001(4) -0.0146(5)
W17 0.0307(5) 0.0246(6) 0.0240(5) -0.0120(5) -0.0073(4) -0.0073(4)
W18 0.0398(6) 0.0243(6) 0.0159(5) -0.0071(5) -0.0073(4) -0.0106(5)
W19 0.0298(5) 0.0238(6) 0.0256(6) -0.0104(5) -0.0018(4) -0.0109(4)
W20 0.0361(6) 0.0180(5) 0.0244(5) -0.0084(5) -0.0078(5) -0.0077(4)
W21 0.0254(5) 0.0259(6) 0.0270(6) -0.0157(5) -0.0039(4) -0.0036(4)
W22 0.0272(5) 0.0255(6) 0.0276(6) -0.0121(5) -0.0100(4) -0.0017(4)
W23 0.0286(5) 0.0302(6) 0.0233(6) -0.0107(5) 0.0022(4) -0.0135(5)
W24 0.0353(6) 0.0318(6) 0.0211(5) -0.0143(5) 0.0054(4) -0.0142(5)
W25 0.0413(6) 0.0241(6) 0.0303(6) -0.0131(5) -0.0103(5) -0.0096(5)
W26 0.0438(6) 0.0270(6) 0.0253(6) -0.0132(5) -0.0093(5) -0.0093(5)
W27 0.0395(6) 0.0308(6) 0.0222(6) -0.0112(5) 0.0062(5) -0.0193(5)
W28 0.0371(6) 0.0311(6) 0.0251(6) -0.0128(5) 0.0016(5) -0.0091(5)
W29 0.0334(6) 0.0311(6) 0.0275(6) -0.0134(5) -0.0019(5) -0.0038(5)
W30 0.0472(7) 0.0347(7) 0.0375(7) -0.0249(6) -0.0037(5) -0.0079(5)
Sb1 0.0236(8) 0.0158(8) 0.0184(8) -0.0081(7) -0.0017(6) -0.0052(6)
Sb2 0.0240(8) 0.0220(9) 0.0111(7) -0.0065(7) -0.0001(6) -0.0090(7)
Sb3 0.0284(8) 0.0181(8) 0.0183(8) -0.0088(7) -0.0022(7) -0.0059(7)
Fe1 0.024(2) 0.010(2) 0.010(2) -0.0039(19) -0.0008(19) -0.0046(18)
Fe2 0.0263(18) 0.0188(18) 0.0184(18) -0.0083(16) -0.0039(14) -0.0073(14)
Fe3 0.0235(17) 0.0178(18) 0.0177(17) -0.0084(15) -0.0031(14) -0.0060(14)
Fe4 0.0265(18) 0.0166(18) 0.0140(17) -0.0036(15) -0.0036(14) -0.0061(14)
Fe5 0.0250(17) 0.0164(18) 0.0169(17) -0.0058(15) 0.0004(14) -0.0072(14)
Fe6 0.0334(19) 0.0227(19) 0.0131(17) -0.0087(16) 0.0020(15) -0.0109(15)
O2 0.029(9) 0.029(10) 0.028(10) -0.022(9) -0.004(8) -0.011(8)
O3 0.047(11) 0.011(9) 0.020(9) 0.001(8) 0.009(8) -0.009(8)
O4 0.029(10) 0.078(16) 0.004(8) -0.001(10) 0.000(7) -0.015(10)
O5 0.050(12) 0.044(12) 0.025(10) -0.027(10) -0.007(9) -0.001(10)
O6 0.039(10) 0.018(9) 0.028(10) -0.005(8) -0.024(8) -0.009(8)
O7 0.030(9) 0.034(11) 0.037(11) -0.022(10) -0.002(8) -0.016(8)
O8 0.046(12) 0.033(12) 0.041(12) -0.012(10) -0.009(10) -0.002(9)
O9 0.038(10) 0.011(8) 0.022(9) -0.001(8) -0.011(8) -0.009(7)
O10 0.023(9) 0.029(11) 0.045(12) -0.017(10) -0.013(8) 0.000(8)
O11 0.092(17) 0.040(13) 0.017(10) -0.010(10) -0.006(10) -0.026(12)
O12 0.057(13) 0.047(13) 0.032(11) -0.019(11) 0.007(10) -0.019(11)
O14 0.044(11) 0.054(13) 0.024(10) -0.016(10) -0.002(8) -0.033(10)
O15 0.034(10) 0.025(10) 0.021(9) 0.004(8) -0.003(8) -0.007(8)
O16 0.008(8) 0.072(15) 0.034(11) -0.019(11) 0.002(8) -0.010(9)
O17 0.040(10) 0.025(10) 0.023(9) -0.008(8) -0.020(8) 0.000(8)
O18 0.025(9) 0.036(11) 0.016(9) -0.009(8) -0.004(7) -0.006(8)
O19 0.063(12) 0.025(10) 0.022(9) -0.017(9) 0.000(9) -0.024(9)
O20 0.025(9) 0.035(11) 0.025(9) -0.016(9) -0.002(7) -0.012(8)
O21 0.036(10) 0.027(10) 0.041(11) -0.019(9) -0.012(9) -0.005(8)
O23 0.037(10) 0.016(9) 0.012(8) -0.001(7) -0.007(7) -0.010(7)
O25 0.050(12) 0.033(11) 0.032(11) -0.019(10) -0.013(9) 0.000(9)
O26 0.024(9) 0.047(13) 0.025(10) -0.009(10) -0.014(8) 0.001(8)
O27 0.037(11) 0.035(12) 0.060(14) -0.028(11) 0.008(10) -0.007(9)
O28 0.065(15) 0.050(15) 0.049(14) -0.018(13) -0.007(12) -0.008(12)
O29 0.025(8) 0.013(8) 0.018(8) -0.002(7) 0.002(7) -0.014(7)
O30 0.014(8) 0.046(12) 0.024(9) -0.016(9) 0.006(7) -0.019(8)
O31 0.036(11) 0.044(13) 0.052(13) -0.032(11) -0.023(10) 0.008(9)
O32 0.036(10) 0.016(9) 0.024(10) -0.007(8) 0.000(8) -0.001(8)
O34 0.055(12) 0.014(9) 0.023(10) -0.007(8) -0.006(9) -0.001(8)
O35 0.012(8) 0.027(10) 0.032(10) -0.012(9) -0.002(7) 0.002(7)
O36 0.027(9) 0.030(10) 0.031(10) -0.015(9) -0.011(8) 0.000(8)
O38 0.031(9) 0.031(10) 0.012(8) -0.006(8) 0.010(7) -0.022(8)
O40 0.025(6) 0.022(6) 0.015(6) -0.011(5) -0.011(5) -0.010(5)
O41 0.045(12) 0.035(12) 0.034(11) -0.012(10) -0.011(9) -0.005(9)
O42 0.021(8) 0.023(9) 0.018(9) 0.001(8) 0.001(7) -0.005(7)
O43 0.038(7) 0.022(7) 0.028(7) -0.010(6) 0.000(6) -0.020(6)
O44 0.028(9) 0.033(11) 0.014(9) -0.002(8) 0.014(7) -0.004(8)
O45 0.048(11) 0.041(12) 0.002(8) -0.006(8) -0.009(7) -0.016(9)
O46 0.013(8) 0.031(10) 0.055(12) -0.037(10) 0.010(8) -0.014(7)
O47 0.023(8) 0.014(8) 0.027(9) -0.017(8) -0.004(7) 0.003(7)
O48 0.048(11) 0.039(12) 0.028(10) -0.019(9) -0.010(9) -0.025(9)
O49 0.036(10) 0.018(9) 0.016(9) -0.007(8) -0.004(7) 0.004(7)
O50 0.045(11) 0.024(10) 0.056(13) -0.030(10) 0.003(10) -0.007(9)
O51 0.048(11) 0.024(10) 0.018(9) -0.009(8) -0.006(8) -0.006(8)
O52 0.031(9) 0.034(11) 0.034(11) -0.022(9) -0.011(8) -0.003(8)
O53 0.039(10) 0.043(12) 0.027(10) -0.027(10) -0.009(8) -0.001(9)
O54 0.034(9) 0.027(10) 0.011(8) -0.013(8) 0.006(7) -0.015(8)
O55 0.017(8) 0.024(9) 0.018(9) -0.011(8) -0.011(7) 0.006(7)
O56 0.040(11) 0.047(13) 0.031(11) -0.022(10) 0.004(9) -0.021(9)
O57 0.037(10) 0.023(10) 0.022(9) -0.012(8) -0.010(8) -0.001(8)
O58 0.019(6) 0.025(7) 0.008(6) -0.010(6) 0.001(5) 0.000(5)
O59 0.018(8) 0.034(10) 0.020(9) -0.013(8) 0.003(7) -0.012(7)
O60 0.061(13) 0.015(9) 0.023(10) 0.004(8) -0.023(9) -0.005(9)
O61 0.046(8) 0.029(8) 0.018(7) -0.004(6) -0.005(6) -0.018(6)
O63 0.033(10) 0.031(10) 0.012(8) -0.007(8) 0.006(7) -0.016(8)
O64 0.023(8) 0.008(8) 0.015(8) -0.003(7) -0.004(7) -0.005(6)
O65 0.021(8) 0.045(12) 0.014(8) -0.010(9) -0.007(7) -0.011(8)
O66 0.047(11) 0.019(9) 0.005(8) 0.007(7) -0.009(7) -0.009(8)
O67 0.045(10) 0.012(9) 0.015(9) 0.010(7) -0.012(8) -0.017(8)
O68 0.041(9) 0.010(8) 0.003(7) 0.001(6) -0.005(7) -0.015(7)
O69 0.038(10) 0.019(9) 0.029(10) -0.008(8) -0.014(8) 0.000(8)
O70 0.024(8) 0.024(9) 0.007(8) 0.005(7) -0.001(7) -0.014(7)
O71 0.029(9) 0.012(8) 0.013(8) 0.002(7) -0.007(7) -0.008(7)
O72 0.033(10) 0.025(10) 0.030(10) -0.012(9) -0.006(8) -0.009(8)
O73 0.032(9) 0.016(9) 0.007(8) 0.003(7) -0.001(7) -0.005(7)
O74 0.045(11) 0.010(9) 0.032(10) -0.007(8) -0.009(8) -0.012(8)
O75 0.014(5) 0.006(5) 0.016(6) -0.009(5) -0.005(4) 0.005(4)
O76 0.034(7) 0.021(7) 0.023(7) -0.014(6) -0.006(6) -0.013(6)
O77 0.022(8) 0.016(9) 0.026(9) -0.007(8) -0.013(7) -0.009(7)
O78 0.032(7) 0.012(7) 0.031(7) -0.013(6) 0.000(6) -0.011(6)
O79 0.033(9) 0.029(10) 0.019(9) -0.013(8) -0.001(7) -0.008(8)
O80 0.020(6) 0.029(7) 0.007(6) -0.007(6) -0.001(5) -0.013(6)
O81 0.015(8) 0.040(11) 0.022(9) -0.016(9) 0.005(7) -0.008(7)
O82 0.023(7) 0.021(7) 0.007(6) -0.005(5) 0.000(5) -0.008(5)
O83 0.036(9) 0.017(9) 0.022(9) -0.015(8) -0.003(7) -0.005(7)
O84 0.024(9) 0.038(11) 0.025(10) -0.014(9) -0.011(8) -0.008(8)
O85 0.024(7) 0.012(6) 0.008(6) 0.000(5) -0.001(5) -0.004(5)
O86 0.023(7) 0.020(7) 0.014(7) 0.000(6) 0.000(5) -0.012(6)
O87 0.031(9) 0.025(10) 0.015(8) -0.012(8) 0.000(7) -0.015(7)
O88 0.043(11) 0.023(10) 0.024(10) -0.015(8) -0.002(8) -0.003(8)
O90 0.038(10) 0.028(10) 0.032(10) -0.013(9) -0.006(8) -0.020(8)
O91 0.079(15) 0.028(11) 0.025(11) -0.004(9) -0.011(10) -0.017(11)
O92 0.062(13) 0.019(10) 0.054(13) 0.001(10) -0.042(11) -0.013(9)
O93 0.053(12) 0.026(10) 0.031(11) -0.012(9) -0.006(9) -0.020(9)
O94 0.029(9) 0.024(10) 0.021(9) -0.002(8) -0.012(7) -0.012(7)
O95 0.040(11) 0.033(11) 0.038(11) -0.023(10) -0.010(9) 0.006(9)
O96 0.017(8) 0.015(9) 0.020(9) 0.010(7) -0.014(7) -0.007(6)
O97 0.034(10) 0.019(9) 0.028(10) -0.005(8) -0.017(8) 0.000(8)
O98 0.020(8) 0.018(9) 0.025(9) 0.000(8) -0.007(7) -0.011(7)
O99 0.057(12) 0.017(9) 0.009(8) 0.006(8) -0.012(8) -0.002(8)
O100 0.035(10) 0.030(10) 0.014(9) -0.004(8) 0.002(7) -0.016(8)
O101 0.039(10) 0.024(10) 0.018(9) -0.007(8) 0.001(8) -0.021(8)
O102 0.023(8) 0.007(8) 0.026(10) 0.005(7) 0.003(7) 0.003(7)
O103 0.062(13) 0.038(12) 0.021(10) -0.007(10) -0.012(9) -0.011(10)
O104 0.045(11) 0.037(11) 0.030(10) -0.020(10) -0.012(9) -0.014(9)
O105 0.045(10) 0.014(9) 0.011(8) -0.004(7) -0.013(7) 0.000(7)
O106 0.036(9) 0.025(10) 0.014(8) -0.013(8) -0.008(7) -0.007(8)
O107 0.034(9) 0.025(10) 0.027(10) -0.017(9) -0.020(8) 0.005(8)
O109 0.030(9) 0.038(11) 0.022(9) -0.023(9) 0.007(7) -0.018(8)
O110 0.033(9) 0.009(8) 0.013(8) -0.004(7) 0.002(7) -0.007(7)
O1W 0.015(6) 0.024(7) 0.015(7) -0.009(6) 0.009(5) 0.003(5)
O2W 0.017(8) 0.030(10) 0.031(10) -0.022(9) -0.001(7) -0.006(7)
O3W 0.028(9) 0.038(11) 0.022(9) -0.014(9) -0.009(8) -0.010(8)
O4W 0.029(9) 0.044(12) 0.016(9) -0.024(9) 0.009(7) -0.005(8)
O5W 0.030(10) 0.035(11) 0.035(11) -0.024(10) 0.002(8) 0.011(8)
O6W 0.038(10) 0.020(9) 0.019(9) -0.008(8) -0.001(8) -0.012(8)
O7W 0.031(9) 0.024(9) 0.013(8) -0.003(8) 0.002(7) -0.012(7)
O23W 0.03(2) 0.03(2) 0.04(3) 0.00(2) 0.007(19) -0.005(17)
O24W 0.029(18) 0.012(17) 0.04(2) -0.011(17) 0.005(16) -0.016(14)
O26W 0.020(10) 0.025(11) 0.014(10) -0.015(8) 0.008(8) 0.001(8)
Na1 0.039(6) 0.054(8) 0.044(7) -0.024(6) -0.017(5) -0.012(6)
Na2 0.014(6) 0.045(9) 0.026(8) -0.019(7) 0.003(6) -0.003(6)
Na3 0.079(11) 0.117(16) 0.068(11) -0.050(11) -0.004(9) -0.029(10)
Na4 0.047(6) 0.019(5) 0.017(5) 0.001(4) -0.021(5) -0.005(4)
Na6 0.083(12) 0.099(15) 0.083(13) -0.017(12) -0.020(10) -0.021(10)
Na8 0.052(13) 0.022(11) 0.025(11) -0.010(10) 0.001(10) 0.004(10)
Na9 0.039(12) 0.032(12) 0.034(12) -0.022(11) -0.007(10) -0.003(9)
Na10 0.050(13) 0.038(13) 0.032(12) -0.011(11) -0.011(10) -0.023(11)
Na11 0.039(12) 0.046(14) 0.035(13) -0.017(12) -0.012(10) -0.008(10)
Na12 0.042(13) 0.051(16) 0.049(15) -0.009(13) -0.029(12) -0.011(11)
Na14 0.09(2) 0.014(11) 0.036(14) -0.010(11) 0.018(13) 0.010(12)
Na15 0.033(12) 0.050(16) 0.063(17) -0.022(14) -0.006(11) -0.021(11)
Na16 0.063(16) 0.038(15) 0.048(16) -0.012(13) -0.022(13) 0.026(12)
Na19 0.086(19) 0.011(11) 0.053(16) 0.001(11) -0.032(14) -0.009(11)
Na22 0.066(18) 0.035(15) 0.057(18) -0.002(14) 0.029(15) -0.005(13)

loop_
_atom_type_symbol
_atom_type_description
_atom_type_scat_dispersion_real
_atom_type_scat_dispersion_imag
_atom_type_scat_source
H H 0.0000 0.0000 'International Tables Vol C Tables 4.2.6.8 and 6.1.1.4'
O O 0.0106 0.0060 'International Tables Vol C Tables 4.2.6.8 and 6.1.1.4'
W W -0.8490 6.8722 'International Tables Vol C Tables 4.2.6.8 and 6.1.1.4'
Fe Fe 0.3463 0.8444 'International Tables Vol C Tables 4.2.6.8 and 6.1.1.4'
Sb Sb -0.5866 1.5461 'International Tables Vol C Tables 4.2.6.8 and 6.1.1.4'
Na Na 0.0362 0.0249 'International Tables Vol C Tables 4.2.6.8 and 6.1.1.4'

loop_
_geom_angle_atom_site_label_1
_geom_angle_atom_site_label_2
_geom_angle_atom_site_label_3
_geom_angle
_geom_angle_site_symmetry_1
_geom_angle_site_symmetry_3
O38 W1 O77 101.7(8) . .
O38 W1 O55 96.0(7) . .
O77 W1 O55 97.9(7) . .
O38 W1 O62 98.7(7) . .
O77 W1 O62 153.6(7) . .
O55 W1 O62 96.5(7) . .
O38 W1 O58 89.9(7) . .
O77 W1 O58 84.3(6) . .
O55 W1 O58 173.2(7) . .
O62 W1 O58 79.1(6) . .
O38 W1 O85 172.1(7) . 2_566
O77 W1 O85 80.2(7) . 2_566
O55 W1 O85 91.4(6) . 2_566
O62 W1 O85 77.5(6) . 2_566
O58 W1 O85 82.6(6) . 2_566
O71 W2 O40 104.1(7) . .
O71 W2 O47 96.9(7) . .
O40 W2 O47 97.5(7) . .
O71 W2 O54 97.2(7) . .
O40 W2 O54 152.9(7) . .
O47 W2 O54 96.2(7) . .
O71 W2 O39 88.4(6) . .
O40 W2 O39 85.0(6) . .
O47 W2 O39 173.4(7) . .
O54 W2 O39 79.1(6) . .
O71 W2 O83 170.7(7) . 2_566
O40 W2 O83 79.3(7) . 2_566
O47 W2 O83 91.2(6) . 2_566
O54 W2 O83 77.2(6) . 2_566
O39 W2 O83 83.2(6) . 2_566
O1 W3 O46 101.9(8) . .
O1 W3 O42 95.9(7) . .
O46 W3 O42 98.8(7) . .
O1 W3 O75 99.8(7) . .
O46 W3 O75 97.5(6) . .
O42 W3 O75 154.6(6) . .
O1 W3 O38 167.3(7) . .
O46 W3 O38 90.9(7) . .
O42 W3 O38 82.0(7) . .
O75 W3 O38 78.3(6) . .
O1 W3 O71 87.4(7) . .
O46 W3 O71 170.7(7) . .
O42 W3 O71 80.8(7) . .
O75 W3 O71 80.1(6) . .
O38 W3 O71 79.9(6) . .
O85 W4 O39 103.6(7) . .
O85 W4 O105 98.3(7) . .
O39 W4 O105 95.7(7) . .
O85 W4 O102 100.7(7) . .
O39 W4 O102 84.3(7) . .
O105 W4 O102 160.4(7) . .
O85 W4 O87 97.7(7) . .
O39 W4 O87 157.4(6) . .
O105 W4 O87 88.8(7) . .
O102 W4 O87 84.2(7) . .
O85 W4 O110 169.9(7) . .
O39 W4 O110 84.8(6) . .
O105 W4 O110 74.9(6) . .
O102 W4 O110 85.6(6) . .
O87 W4 O110 74.9(6) . .
O83 W5 O58 102.6(7) . .
O83 W5 O101 98.1(7) . .
O58 W5 O101 95.8(7) . .
O83 W5 O82 101.8(7) . .
O58 W5 O82 83.9(7) . .
O101 W5 O82 159.7(7) . .
O83 W5 O73 98.9(7) . .
O58 W5 O73 157.0(7) . .
O101 W5 O73 89.1(7) . .
O82 W5 O73 83.8(6) . .
O83 W5 O64 170.6(7) . .
O58 W5 O64 84.4(6) . .
O101 W5 O64 74.7(6) . .
O82 W5 O64 85.1(6) . .
O73 W5 O64 75.3(6) . .
O53 W6 O57 105.8(8) . .
O53 W6 O30 101.6(8) . .
O57 W6 O30 91.5(7) . .
O53 W6 O67 96.9(8) . .
O57 W6 O67 156.9(7) . .
O30 W6 O67 88.3(8) . .
O53 W6 O105 96.1(7) . .
O57 W6 O105 89.0(7) . .
O30 W6 O105 161.5(7) . .
O67 W6 O105 84.1(7) . .
O53 W6 O110 165.5(7) . .
O57 W6 O110 83.7(7) . .
O30 W6 O110 88.9(6) . .
O67 W6 O110 73.2(6) . .
O105 W6 O110 72.8(6) . .
O3 W7 O82 103.4(7) . .
O3 W7 O79 97.9(8) . .
O82 W7 O79 92.3(7) . .
O3 W7 O62 104.3(8) . .
O82 W7 O62 89.0(7) . .
O79 W7 O62 156.7(6) . .
O3 W7 O29 97.2(7) . .
O82 W7 O29 159.4(6) . .
O79 W7 O29 86.0(7) . .
O62 W7 O29 84.7(6) . .
O3 W7 O68 167.1(7) . .
O82 W7 O68 87.4(6) . .
O79 W7 O68 74.3(6) . .
O62 W7 O68 82.6(6) . .
O29 W7 O68 72.3(6) . .
O48 W8 O81 105.8(8) . .
O48 W8 O98 101.5(8) . .
O81 W8 O98 90.6(7) . .
O48 W8 O76 96.3(7) . .
O81 W8 O76 157.6(7) . .
O98 W8 O76 88.9(7) . .
O48 W8 O101 96.6(8) . .
O81 W8 O101 90.0(7) . .
O98 W8 O101 161.0(7) . .
O76 W8 O101 83.4(7) . .
O48 W8 O64 165.7(7) . .
O81 W8 O64 83.9(7) . .
O98 W8 O64 88.6(6) . .
O76 W8 O64 73.6(6) . .
O101 W8 O64 72.6(6) . .
O50 W9 O59 102.8(9) . .
O50 W9 O29 98.7(8) . .
O59 W9 O29 95.6(7) . .
O50 W9 O17 101.9(8) . .
O59 W9 O17 86.4(7) . .
O29 W9 O17 158.3(7) . .
O50 W9 O69 96.8(9) . .
O59 W9 O69 159.0(7) . .
O29 W9 O69 88.7(7) . .
O17 W9 O69 82.2(7) . .
O50 W9 O68 168.2(8) . .
O59 W9 O68 87.8(7) . .
O29 W9 O68 74.8(6) . .
O17 W9 O68 83.7(6) . .
O69 W9 O68 73.5(6) . .
O66 W10 O4 97.9(8) . .
O66 W10 O102 103.2(7) . .
O4 W10 O102 93.9(8) . .
O66 W10 O54 103.1(7) . .
O4 W10 O54 157.7(8) . .
O102 W10 O54 88.6(7) . .
O66 W10 O43 97.7(8) . .
O4 W10 O43 84.9(8) . .
O102 W10 O43 159.1(7) . .
O54 W10 O43 85.0(7) . .
O66 W10 O109 167.9(7) . .
O4 W10 O109 74.4(7) . .
O102 W10 O109 86.8(6) . .
O54 W10 O109 83.7(7) . .
O43 W10 O109 72.7(6) . .
O34 W11 O7 100.6(8) . .
O34 W11 O76 100.5(8) . .
O7 W11 O76 88.1(7) . .
O34 W11 O73 98.7(8) . .
O7 W11 O73 160.7(7) . .
O76 W11 O73 89.3(7) . .
O34 W11 O97 101.1(8) . .
O7 W11 O97 85.8(7) . .
O76 W11 O97 158.2(7) . .
O73 W11 O97 89.7(7) . .
O34 W11 O64 170.2(7) . .
O7 W11 O64 86.0(7) . .
O76 W11 O64 72.4(6) . .
O73 W11 O64 74.9(6) . .
O97 W11 O64 86.4(6) . .
O51 W12 O72 102.3(8) . .
O51 W12 O67 99.2(8) . .
O72 W12 O67 158.5(7) . .
O51 W12 O14 99.5(8) . .
O72 W12 O14 86.9(7) . .
O67 W12 O14 88.3(8) . .
O51 W12 O87 101.5(8) . .
O72 W12 O87 88.0(7) . .
O67 W12 O87 89.0(7) . .
O14 W12 O87 158.9(7) . .
O51 W12 O110 170.9(7) . .
O72 W12 O110 85.1(7) . .
O67 W12 O110 73.7(6) . .
O14 W12 O110 86.1(7) . .
O87 W12 O110 73.1(6) . .
O45 W13 O65 103.7(8) . .
O45 W13 O43 99.5(8) . .
O65 W13 O43 94.2(7) . .
O45 W13 O19 102.8(8) . .
O65 W13 O19 87.8(7) . .
O43 W13 O19 156.4(7) . .
O45 W13 O99 95.9(8) . .
O65 W13 O99 159.6(7) . .
O43 W13 O99 88.1(7) . .
O19 W13 O99 82.2(8) . .
O45 W13 O109 167.9(8) . .
O65 W13 O109 87.3(7) . .
O43 W13 O109 74.2(7) . .
O19 W13 O109 82.5(6) . .
O99 W13 O109 73.8(7) . .
O60 W14 O69 98.9(8) . .
O60 W14 O97 102.3(8) . .
O69 W14 O97 158.7(7) . .
O60 W14 O6 102.2(8) . .
O69 W14 O6 90.8(7) . .
O97 W14 O6 86.6(7) . .
O60 W14 O79 99.2(8) . .
O69 W14 O79 88.3(7) . .
O97 W14 O79 86.4(7) . .
O6 W14 O79 158.4(7) . .
O60 W14 O68 168.4(8) . .
O69 W14 O68 74.1(6) . .
O97 W14 O68 84.7(6) . .
O6 W14 O68 87.2(6) . .
O79 W14 O68 71.8(6) . .
O92 W15 O70 103.3(8) . .
O92 W15 O10 99.5(9) . .
O70 W15 O10 96.6(8) . .
O92 W15 O98 102.0(9) . .
O70 W15 O98 87.4(7) . .
O10 W15 O98 156.7(7) . .
O92 W15 O84 95.1(8) . .
O70 W15 O84 160.2(7) . .
O10 W15 O84 87.3(7) . .
O98 W15 O84 81.8(7) . .
O92 W15 O9 166.9(8) . .
O70 W15 O9 88.6(6) . .
O10 W15 O9 73.4(7) . .
O98 W15 O9 83.8(6) . .
O84 W15 O9 73.9(6) . .
O61 W16 O18 101.0(8) . .
O61 W16 O99 100.7(8) . .
O18 W16 O99 90.4(8) . .
O61 W16 O72 102.3(8) . .
O18 W16 O72 88.2(7) . .
O99 W16 O72 156.8(7) . .
O61 W16 O4 99.2(9) . .
O18 W16 O4 159.7(8) . .
O99 W16 O4 86.6(9) . .
O72 W16 O4 86.8(8) . .
O61 W16 O109 170.4(7) . .
O18 W16 O109 87.2(7) . .
O99 W16 O109 74.1(6) . .
O72 W16 O109 82.8(7) . .
O4 W16 O109 72.7(7) . .
O61 W16 Na18 64.5(9) . .
O18 W16 Na18 91.4(8) . .
O99 W16 Na18 36.7(8) . .
O72 W16 Na18 166.4(8) . .
O4 W16 Na18 98.1(8) . .
O109 W16 Na18 110.8(8) . .
O26 W17 O96 102.6(8) . .
O26 W17 O90 101.5(8) . .
O96 W17 O90 91.6(7) . .
O26 W17 O15 98.6(8) . .
O96 W17 O15 91.1(8) . .
O90 W17 O15 158.5(7) . .
O26 W17 O104 96.1(8) . .
O96 W17 O104 161.0(7) . .
O90 W17 O104 87.7(8) . .
O15 W17 O104 82.9(8) . .
O26 W17 O80 166.3(7) . .
O96 W17 O80 87.8(6) . .
O90 W17 O80 86.8(7) . .
O15 W17 O80 72.0(6) . .
O104 W17 O80 73.2(7) . .
O20 W18 O89 102.9(7) . .
O20 W18 O15 99.5(8) . .
O89 W18 O15 93.6(8) . .
O20 W18 O63 102.7(7) . .
O89 W18 O63 86.6(7) . .
O15 W18 O63 157.2(7) . .
O20 W18 O5 96.9(8) . .
O89 W18 O5 159.3(7) . .
O15 W18 O5 89.1(8) . .
O63 W18 O5 83.1(7) . .
O20 W18 O80 168.7(7) . .
O89 W18 O80 86.4(6) . .
O15 W18 O80 73.1(7) . .
O63 W18 O80 84.1(6) . .
O5 W18 O80 74.7(7) . .
O8 W19 O86 103.7(9) . .
O8 W19 O90 101.3(8) . .
O86 W19 O90 90.6(7) . .
O8 W19 O52 98.2(8) . .
O86 W19 O52 93.2(7) . .
O90 W19 O52 158.6(7) . .
O8 W19 O93 94.9(9) . .
O86 W19 O93 161.4(7) . .
O90 W19 O93 85.5(8) . .
O52 W19 O93 84.2(7) . .
O8 W19 O107 166.8(8) . .
O86 W19 O107 87.1(6) . .
O90 W19 O107 85.9(7) . .
O52 W19 O107 73.3(7) . .
O93 W19 O107 74.5(7) . .
O78 W20 O32 103.0(8) . .
O78 W20 O95 102.9(8) . .
O32 W20 O95 87.9(8) . .
O78 W20 O52 97.9(8) . .
O32 W20 O52 92.2(7) . .
O95 W20 O52 158.7(8) . .
O78 W20 O31 97.3(8) . .
O32 W20 O31 159.7(8) . .
O95 W20 O31 87.1(8) . .
O52 W20 O31 85.5(8) . .
O78 W20 O107 168.9(7) . .
O32 W20 O107 85.7(7) . .
O95 W20 O107 84.0(7) . .
O52 W20 O107 74.7(7) . .
O31 W20 O107 74.2(7) . .
O36 W21 O2 104.3(8) . .
O36 W21 O17 101.3(8) . .
O2 W21 O17 92.3(7) . .
O36 W21 O10 98.5(8) . .
O2 W21 O10 91.0(7) . .
O17 W21 O10 158.4(8) . .
O36 W21 O88 94.1(7) . .
O2 W21 O88 161.3(7) . .
O17 W21 O88 86.9(7) . .
O10 W21 O88 83.2(7) . .
O36 W21 O9 164.8(7) . .
O2 W21 O9 88.5(6) . .
O17 W21 O9 86.1(7) . .
O10 W21 O9 72.7(7) . .
O88 W21 O9 72.8(6) . .
O21 W22 O84 99.5(8) . .
O21 W22 O88 100.4(8) . .
O84 W22 O88 91.6(8) . .
O21 W22 O7 101.1(8) . .
O84 W22 O7 90.3(8) . .
O88 W22 O7 157.8(8) . .
O21 W22 O6 101.1(8) . .
O84 W22 O6 159.3(7) . .
O88 W22 O6 87.1(8) . .
O7 W22 O6 83.4(7) . .
O21 W22 O9 170.2(7) . .
O84 W22 O9 74.0(6) . .
O88 W22 O9 72.8(7) . .
O7 W22 O9 86.5(7) . .
O6 W22 O9 85.8(6) . .
O16 W23 O44 104.3(9) . .
O16 W23 O37 100.9(9) . .
O44 W23 O37 93.7(8) . .
O16 W23 O30 100.9(8) . .
O44 W23 O30 89.2(7) . .
O37 W23 O30 156.5(8) . .
O16 W23 O13 97.1(9) . .
O44 W23 O13 157.9(8) . .
O37 W23 O13 87.8(8) . .
O30 W23 O13 81.0(8) . .
O16 W23 O35 167.3(7) . .
O44 W23 O35 87.4(7) . .
O37 W23 O35 73.0(7) . .
O30 W23 O35 83.9(7) . .
O13 W23 O35 71.9(7) . .
O12 W24 O106 103.4(9) . .
O12 W24 O19 103.4(9) . .
O106 W24 O19 91.8(7) . .
O12 W24 O37 98.0(9) . .
O106 W24 O37 90.9(7) . .
O19 W24 O37 157.1(7) . .
O12 W24 O33 96.9(8) . .
O106 W24 O33 159.7(7) . .
O19 W24 O33 83.4(7) . .
O37 W24 O33 86.3(8) . .
O12 W24 O35 165.9(8) . .
O106 W24 O35 87.9(7) . .
O19 W24 O35 84.4(6) . .
O37 W24 O35 73.0(7) . .
O33 W24 O35 72.0(7) . .
O91 W25 O31 100.9(9) . .
O91 W25 O93 99.8(9) . .
O31 W25 O93 90.9(8) . .
O91 W25 O100 100.9(9) . .
O31 W25 O100 157.7(8) . .
O93 W25 O100 90.0(8) . .
O91 W25 O25 101.3(9) . .
O31 W25 O25 86.5(8) . .
O93 W25 O25 158.9(8) . .
O100 W25 O25 84.7(7) . .
O91 W25 O107 171.6(8) . .
O31 W25 O107 73.3(7) . .
O93 W25 O107 74.7(7) . .
O100 W25 O107 85.5(7) . .
O25 W25 O107 84.5(7) . .
O11 W26 O104 100.4(9) . .
O11 W26 O5 100.2(8) . .
O104 W26 O5 90.5(8) . .
O11 W26 O100 100.5(9) . .
O104 W26 O100 89.3(8) . .
O5 W26 O100 158.9(8) . .
O11 W26 O103 101.6(10) . .
O104 W26 O103 158.1(8) . .
O5 W26 O103 85.6(8) . .
O100 W26 O103 86.8(8) . .
O11 W26 O80 170.0(9) . .
O104 W26 O80 72.1(6) . .
O5 W26 O80 73.8(6) . .
O100 W26 O80 86.1(7) . .
O103 W26 O80 86.2(7) . .
O56 W27 O33 103.6(8) . .
O56 W27 O13 101.4(9) . .
O33 W27 O13 94.9(9) . .
O56 W27 O14 99.4(8) . .
O33 W27 O14 155.7(7) . .
O13 W27 O14 88.1(9) . .
O56 W27 O18 100.3(8) . .
O33 W27 O18 84.7(8) . .
O13 W27 O18 157.8(8) . .
O14 W27 O18 83.6(7) . .
O56 W27 O35 173.1(8) . .
O33 W27 O35 72.8(7) . .
O13 W27 O35 73.4(8) . .
O14 W27 O35 85.1(7) . .
O18 W27 O35 85.4(7) . .
O27 W28 O22' 114.0(17) . .
O27 W28 O63 103.5(9) . .
O22' W28 O63 66.7(17) . .
O27 W28 O22 100.4(9) . .
O22' W28 O22 25.7(15) . .
O63 W28 O22 90.6(9) . .
O27 W28 O24 98.5(9) . .
O22' W28 O24 106.1(17) . .
O63 W28 O24 157.9(7) . .
O22 W28 O24 87.5(9) . .
O27 W28 O74 100.2(9) . .
O22' W28 O74 141.4(16) . .
O63 W28 O74 89.0(7) . .
O22 W28 O74 159.0(8) . .
O24 W28 O74 85.0(7) . .
O27 W28 O24' 112.2(14) . .
O22' W28 O24' 120(2) . .
O63 W28 O24' 133.7(13) . .
O22 W28 O24' 110.2(14) . .
O24 W28 O24' 30.2(12) . .
O74 W28 O24' 57.1(13) . .
O27 W28 O23 170.4(8) . .
O22' W28 O23 64.4(16) . .
O63 W28 O23 84.7(7) . .
O22 W28 O23 74.2(8) . .
O24 W28 O23 73.6(7) . .
O74 W28 O23 84.8(6) . .
O24' W28 O23 63.6(13) . .
O41 W29 O49 100.4(8) . .
O41 W29 O10A 110.5(15) . .
O49 W29 O10A 137.9(15) . .
O41 W29 O24' 111.5(15) . .
O49 W29 O24' 60.8(15) . .
O10A W29 O24' 127(2) . .
O41 W29 O95 102.4(9) . .
O49 W29 O95 89.4(8) . .
O10A W29 O95 57.1(15) . .
O24' W29 O95 137.6(14) . .
O41 W29 O24 99.2(8) . .
O49 W29 O24 92.0(7) . .
O10A W29 O24 109.9(15) . .
O24' W29 O24 32.4(14) . .
O95 W29 O24 157.7(8) . .
O41 W29 O108 97.4(9) . .
O49 W29 O108 162.3(8) . .
O10A W29 O108 30.9(14) . .
O24' W29 O108 112.5(15) . .
O95 W29 O108 86.6(8) . .
O24 W29 O108 85.4(8) . .
O41 W29 O23 169.3(8) . .
O49 W29 O23 88.1(7) . .
O10A W29 O23 65.8(15) . .
O24' W29 O23 66.9(14) . .
O95 W29 O23 84.1(7) . .
O24 W29 O23 73.7(6) . .
O108 W29 O23 74.3(7) . .
O28 W30 O25 101.9(10) . .
O28 W30 O103 102.2(10) . .
O25 W30 O103 88.5(8) . .
O28 W30 O108 100.0(10) . .
O25 W30 O108 92.5(8) . .
O103 W30 O108 157.2(9) . .
O28 W30 O22 99.4(10) . .
O25 W30 O22 158.7(9) . .
O103 W30 O22 86.3(9) . .
O108 W30 O22 84.6(9) . .
O28 W30 O22' 114.4(16) . .
O25 W30 O22' 138.5(15) . .
O103 W30 O22' 65.3(15) . .
O108 W30 O22' 100.2(15) . .
O22 W30 O22' 24.3(13) . .
O28 W30 O10A 116.6(15) . .
O25 W30 O10A 64.8(14) . .
O103 W30 O10A 136.0(14) . .
O108 W30 O10A 30.5(13) . .
O22 W30 O10A 105.9(15) . .
O22' W30 O10A 112(2) . .
O28 W30 O23 168.0(9) . .
O25 W30 O23 88.2(7) . .
O103 W30 O23 84.4(7) . .
O108 W30 O23 72.8(7) . .
O22 W30 O23 70.8(8) . .
O22' W30 O23 59.1(14) . .
O10A W30 O23 61.7(14) . .
O64 Sb1 O68 89.8(6) . .
O64 Sb1 O9 91.5(6) . .
O68 Sb1 O9 92.2(7) . .
O109 Sb2 O35 90.4(7) . .
O109 Sb2 O110 88.8(7) . .
O35 Sb2 O110 91.1(7) . .
O107 Sb3 O23 91.3(7) . .
O107 Sb3 O80 91.1(7) . .
O23 Sb3 O80 92.3(6) . .
O77 Fe1 O77 180.0(10) . 2_566
O77 Fe1 O40 92.7(7) . 2_566
O77 Fe1 O40 87.3(7) 2_566 2_566
O77 Fe1 O40 87.3(7) . .
O77 Fe1 O40 92.7(7) 2_566 .
O40 Fe1 O40 180.0(10) 2_566 .
O77 Fe1 O1W 92.9(7) . .
O77 Fe1 O1W 87.1(7) 2_566 .
O40 Fe1 O1W 86.5(6) 2_566 .
O40 Fe1 O1W 93.5(6) . .
O77 Fe1 O1W 87.1(7) . 2_566
O77 Fe1 O1W 92.9(7) 2_566 2_566
O40 Fe1 O1W 93.5(6) 2_566 2_566
O40 Fe1 O1W 86.5(6) . 2_566
O1W Fe1 O1W 180.000(2) . 2_566
O42 Fe2 O70 100.2(7) . .
O42 Fe2 O44 100.2(8) . .
O70 Fe2 O44 89.2(7) . .
O42 Fe2 O81 104.9(7) . .
O70 Fe2 O81 85.7(7) . .
O44 Fe2 O81 154.9(8) . .
O42 Fe2 O57 104.1(7) . .
O70 Fe2 O57 155.7(7) . .
O44 Fe2 O57 86.9(7) . .
O81 Fe2 O57 87.8(7) . .
O46 Fe3 O59 94.8(7) . .
O46 Fe3 O49 91.9(7) . .
O59 Fe3 O49 172.5(7) . .
O46 Fe3 O2 95.5(7) . .
O59 Fe3 O2 86.3(7) . .
O49 Fe3 O2 96.3(7) . .
O46 Fe3 O32 90.2(7) . .
O59 Fe3 O32 89.1(7) . .
O49 Fe3 O32 87.7(7) . .
O2 Fe3 O32 172.9(8) . .
O46 Fe3 O2W 176.3(7) . .
O59 Fe3 O2W 87.4(7) . .
O49 Fe3 O2W 85.8(6) . .
O2 Fe3 O2W 87.6(7) . .
O32 Fe3 O2W 86.8(6) . .
O96 Fe4 O47 162.7(7) . .
O96 Fe4 O94 98.4(7) . .
O47 Fe4 O94 96.1(7) . .
O96 Fe4 O75 94.8(6) . .
O47 Fe4 O75 97.6(6) . .
O94 Fe4 O75 78.0(6) . .
O96 Fe4 O4W 82.7(7) . .
O47 Fe4 O4W 82.5(7) . .
O94 Fe4 O4W 177.4(7) . .
O75 Fe4 O4W 104.3(6) . .
O96 Fe4 O3W 87.6(7) . .
O47 Fe4 O3W 82.9(7) . .
O94 Fe4 O3W 89.5(7) . .
O75 Fe4 O3W 167.4(6) . .
O4W Fe4 O3W 88.2(7) . .
O86 Fe5 O55 163.0(7) . .
O86 Fe5 O94 97.8(7) . .
O55 Fe5 O94 97.1(7) . .
O86 Fe5 O75 93.1(6) . .
O55 Fe5 O75 97.9(6) . .
O94 Fe5 O75 79.0(6) . .
O86 Fe5 O5W 82.2(7) . .
O55 Fe5 O5W 82.6(7) . .
O94 Fe5 O5W 177.1(8) . .
O75 Fe5 O5W 103.9(7) . .
O86 Fe5 O6W 87.4(6) . .
O55 Fe5 O6W 84.6(7) . .
O94 Fe5 O6W 89.0(7) . .
O75 Fe5 O6W 167.9(6) . .
O5W Fe5 O6W 88.2(7) . .
O1 Fe6 O65 93.3(7) . .
O1 Fe6 O106 94.3(7) . .
O65 Fe6 O106 85.3(7) . .
O1 Fe6 O74 92.2(7) . .
O65 Fe6 O74 174.1(7) . .
O106 Fe6 O74 96.5(7) . .
O1 Fe6 O89 93.0(6) . .
O65 Fe6 O89 88.8(6) . .
O106 Fe6 O89 170.9(7) . .
O74 Fe6 O89 88.7(7) . .
O1 Fe6 O7W 177.3(7) . .
O65 Fe6 O7W 89.4(7) . .
O106 Fe6 O7W 85.7(6) . .
O74 Fe6 O7W 85.1(7) . .
O89 Fe6 O7W 87.2(6) . .
W3 O1 Fe6 174.5(10) . .
W21 O2 Fe3 133.1(10) . .
W10 O4 W16 120.3(11) . .
W26 O5 W18 118.7(9) . .
W26 O5 Na9 120.8(10) . 2_565
W18 O5 Na9 108.0(9) . 2_565
W14 O6 W22 153.2(10) . .
W11 O7 W22 153.0(10) . .
W19 O8 Na6 163.2(13) . 1_455
Sb1 O9 W15 116.0(7) . .
Sb1 O9 W21 112.8(7) . .
W15 O9 W21 96.0(6) . .
Sb1 O9 W22 135.8(8) . .
W15 O9 W22 93.6(6) . .
W21 O9 W22 94.5(6) . .
W15 O10 W21 117.5(9) . .
W24 O12 Na2 147.3(12) . .
W27 O13 W23 122.5(11) . .
W12 O14 W27 153.5(10) . .
W18 O15 W17 118.9(9) . .
W18 O15 Na11 116.7(9) . 2_565
W17 O15 Na11 121.1(9) . 2_565
W21 O17 W9 147.4(10) . .
W16 O18 W27 151.9(9) . .
W24 O19 W13 146.8(10) . .
W18 O20 Na4 171.1(10) . .
O22' O22 W28 66(4) . .
O22' O22 W30 81(4) . .
W28 O22 W30 122.5(11) . .
O22 O22' W28 88(4) . .
O22 O22' W30 75(4) . .
W28 O22' W30 130(3) . .
Sb3 O23 W28 117.4(8) . .
Sb3 O23 W29 115.0(7) . .
W28 O23 W29 95.6(6) . .
Sb3 O23 W30 134.9(8) . .
W28 O23 W30 92.4(6) . .
W29 O23 W30 93.1(6) . .
O24' O24 W29 72(3) . .
O24' O24 W28 84(3) . .
W29 O24 W28 117.1(8) . .
O24 O24' W29 76(3) . .
O24 O24' W28 66(2) . .
W29 O24' W28 111(2) . .
O24 O24' Na5 132(3) . .
W29 O24' Na5 127(2) . .
W28 O24' Na5 122(2) . .
W30 O25 W25 151.2(11) . .
W9 O29 W7 117.9(8) . .
W6 O30 W23 145.4(9) . .
W25 O31 W20 120.1(11) . .
W20 O32 Fe3 137.4(9) . .
W27 O33 W24 121.8(9) . .
Sb2 O35 W24 114.0(8) . .
Sb2 O35 W23 115.8(8) . .
W24 O35 W23 94.0(6) . .
Sb2 O35 W27 138.1(8) . .
W24 O35 W27 93.2(6) . .
W23 O35 W27 91.9(6) . .
W21 O36 Na3 155.4(11) . .
W23 O37 W24 119.7(9) . .
W1 O38 W3 159.2(10) . .
W4 O39 W2 148.0(8) . .
W2 O40 Fe1 143.6(9) . .
W29 O41 Na3 157.4(12) . .
W3 O42 Fe2 177.8(10) . .
W13 O43 W10 119.4(9) . .
W23 O44 Fe2 145.4(12) . .
W13 O45 Na4 174.4(11) . .
W3 O46 Fe3 173.4(9) . .
W2 O47 Fe4 131.0(8) . .
W8 O48 Na1 161.6(11) . .
W8 O48 Na14 142.5(12) . .
Na1 O48 Na14 53.0(8) . .
W29 O49 Fe3 136.6(10) . .
W9 O50 Na19 169.5(13) . .
W20 O52 W19 117.0(9) . .
W6 O53 Na1 160.2(10) . .
W6 O53 Na14 142.9(12) . .
Na1 O53 Na14 53.5(8) . .
W10 O54 W2 143.4(9) . .
W1 O55 Fe5 131.0(8) . .
W6 O57 Fe2 138.0(10) . .
W5 O58 W1 148.8(9) . .
W9 O59 Fe3 138.3(9) . .
W7 O62 W1 141.9(8) . .
W28 O63 W18 153.8(9) . .
Sb1 O64 W8 113.6(7) . .
Sb1 O64 W5 116.3(7) . .
W8 O64 W5 95.1(6) . .
Sb1 O64 W11 136.8(7) . .
W8 O64 W11 93.4(6) . .
W5 O64 W11 92.6(5) . .
W13 O65 Fe6 137.1(9) . .
W10 O66 Na16 134.4(11) . .
W12 O67 W6 119.0(9) . .
Sb1 O68 W9 113.3(6) . .
Sb1 O68 W7 115.8(7) . .
W9 O68 W7 94.9(6) . .
Sb1 O68 W14 137.3(8) . .
W9 O68 W14 93.3(6) . .
W7 O68 W14 93.1(5) . .
W14 O69 W9 119.2(9) . .
W15 O70 Fe2 147.1(10) . .
W2 O71 W3 157.3(9) . .
W12 O72 W16 149.6(10) . .
W11 O73 W5 117.1(8) . .
W28 O74 Fe6 131.8(9) . .
W28 O74 Na5 129.7(8) . .
Fe6 O74 Na5 93.8(7) . .
W3 O75 Fe5 132.9(7) . .
W3 O75 Fe4 130.6(8) . .
Fe5 O75 Fe4 96.5(6) . .
W11 O76 W8 120.5(8) . .
W1 O77 Fe1 144.4(9) . .
W20 O78 Na19 168.7(11) . .
W7 O79 W14 120.6(8) . .
Sb3 O80 W17 115.3(6) . .
Sb3 O80 W18 115.1(7) . .
W17 O80 W18 95.7(6) . .
Sb3 O80 W26 135.0(8) . .
W17 O80 W26 94.8(5) . .
W18 O80 W26 92.7(5) . .
W8 O81 Fe2 140.1(9) . .
W7 O82 W5 149.9(8) . .
W5 O83 W2 142.9(9) . 2_566
W22 O84 W15 118.4(8) . .
W4 O85 W1 141.6(8) . 2_566
W19 O86 Fe5 149.0(9) . .
W4 O87 W12 118.0(8) . .
W22 O88 W21 119.8(9) . .
W18 O89 Fe6 140.0(8) . .
W17 O90 W19 146.7(10) . .
W25 O93 W19 118.4(9) . .
Fe4 O94 Fe5 100.8(7) . .
Fe4 O94 Na8 108.1(8) . 1_455
Fe5 O94 Na8 108.1(8) . 1_455
O10A O95 W20 137.2(18) . .
O10A O95 W29 59.9(16) . .
W20 O95 W29 149.9(10) . .
W17 O96 Fe4 152.6(9) . .
W14 O97 W11 150.8(10) . .
W8 O98 W15 146.0(9) . .
W16 O99 W13 119.0(8) . .
W16 O99 Na18 114.0(13) . .
W13 O99 Na18 126.9(13) . .
W16 O99 Na22 105.8(11) . .
W13 O99 Na22 108.8(9) . .
Na18 O99 Na22 53.9(12) . .
W25 O100 W26 153.0(10) . .
W5 O101 W8 117.5(9) . .
W10 O102 W4 149.3(9) . .
W30 O103 W26 150.2(11) . .
W26 O104 W17 119.8(9) . .
W26 O104 Na10 113.5(9) . 2_565
W17 O104 Na10 119.0(10) . 2_565
W4 O105 W6 117.1(8) . .
W24 O106 Fe6 134.3(9) . .
Sb3 O107 W20 115.6(8) . .
Sb3 O107 W19 113.7(7) . .
W20 O107 W19 94.7(7) . .
Sb3 O107 W25 138.4(8) . .
W20 O107 W25 92.4(6) . .
W19 O107 W25 92.4(6) . .
O10A O108 W30 80(3) . .
O10A O108 W29 69(3) . .
W30 O108 W29 119.5(10) . .
O108 O10A O95 139(4) . .
O108 O10A W29 80(3) . .
O95 O10A W29 63.1(17) . .
O108 O10A W30 70(3) . .
O95 O10A W30 144(3) . .
W29 O10A W30 120(2) . .
Sb2 O109 W13 113.1(8) . .
Sb2 O109 W10 115.2(7) . .
W13 O109 W10 93.7(6) . .
Sb2 O109 W16 139.2(8) . .
W13 O109 W16 93.1(6) . .
W10 O109 W16 92.4(7) . .
Sb2 O110 W4 115.5(7) . .
Sb2 O110 W6 112.1(7) . .
W4 O110 W6 95.0(6) . .
Sb2 O110 W12 137.4(7) . .
W4 O110 W12 94.0(6) . .
W6 O110 W12 94.0(6) . .
Fe6 O7W Na12 154.8(9) . .
Na18 O11W Na22 60(2) . .
Na17 O21W Na6 122.5(17) . 1_455
Na17 O21W Na15 77.5(15) . 1_455
Na6 O21W Na15 89.8(13) 1_455 1_455
Na19 O23W Na15 67.3(16) . 2_656
Na19 O23W Na6 110.1(17) . 2_656
Na15 O23W Na6 92.9(14) 2_656 2_656
Na2 O26W Na22 113.9(14) . 2_665
Na2 O26W Na12 112.8(13) . 2_665
Na22 O26W Na12 111.3(12) 2_665 2_665
O48 Na1 Na14 73.9(10) . .
O48 Na1 O53 85.7(8) . .
Na14 Na1 O53 70.4(10) . .
O48 Na1 Na1 90.1(8) . 2_666
Na14 Na1 Na1 143.6(10) . 2_666
O53 Na1 Na1 142.2(8) . 2_666
O48 Na1 Na8 56.7(7) . 2_666
Na14 Na1 Na8 24.1(9) . 2_666
O53 Na1 Na8 56.4(6) . 2_666
Na1 Na1 Na8 144.1(7) 2_666 2_666
O26W Na2 O26W 180.0(16) . 2_665
O26W Na2 O12 91.2(9) . 2_665
O26W Na2 O12 88.8(9) 2_665 2_665
O26W Na2 O12 88.8(9) . .
O26W Na2 O12 91.2(9) 2_665 .
O12 Na2 O12 180.0(12) 2_665 .
O26W Na2 O25W 87.8(11) . .
O26W Na2 O25W 92.2(11) 2_665 .
O12 Na2 O25W 83.0(9) 2_665 .
O12 Na2 O25W 97.0(9) . .
O26W Na2 O25W 92.2(11) . 2_665
O26W Na2 O25W 87.8(11) 2_665 2_665
O12 Na2 O25W 97.0(9) 2_665 2_665
O12 Na2 O25W 83.0(9) . 2_665
O25W Na2 O25W 180.0(15) . 2_665
O36 Na3 O41 99.6(9) . .
O36 Na3 O16W 96.2(10) . .
O41 Na3 O16W 56.8(9) . .
O36 Na3 Na15 93.6(8) . .
O41 Na3 Na15 141.5(10) . .
O16W Na3 Na15 86.0(9) . .
O36 Na3 Na19 93.4(7) . 2_656
O41 Na3 Na19 166.5(9) . 2_656
O16W Na3 Na19 125.7(9) . 2_656
Na15 Na3 Na19 40.0(6) . 2_656
O45 Na4 Na12 84.5(8) . .
O45 Na4 O20 85.2(7) . .
Na12 Na4 O20 81.9(8) . .
O45 Na4 Na10 92.0(8) . .
Na12 Na4 Na10 96.4(9) . .
O20 Na4 Na10 176.8(8) . .
O45 Na4 Na9 91.4(7) . .
Na12 Na4 Na9 171.2(9) . .
O20 Na4 Na9 90.1(8) . .
Na10 Na4 Na9 91.5(8) . .
O45 Na4 Na11 171.4(8) . .
Na12 Na4 Na11 95.9(9) . .
O20 Na4 Na11 86.4(8) . .
Na10 Na4 Na11 96.5(8) . .
Na9 Na4 Na11 87.0(8) . .
O45 Na4 Na9 134.4(6) . 2_565
Na12 Na4 Na9 103.5(8) . 2_565
O20 Na4 Na9 52.8(5) . 2_565
Na10 Na4 Na9 130.4(7) . 2_565
Na9 Na4 Na9 73.9(7) . 2_565
Na11 Na4 Na9 37.2(6) . 2_565
O74 Na5 O24' 38.6(10) . .
O8 Na6 O24W 162.0(13) 1_655 .
O8 Na6 O21W 104.2(12) 1_655 1_655
O24W Na6 O21W 85.4(13) . 1_655
O8 Na6 O23W 74.8(12) 1_655 2_656
O24W Na6 O23W 90.3(14) . 2_656
O21W Na6 O23W 89.7(14) 1_655 2_656
O8 Na6 O20W 92.3(12) 1_655 .
O24W Na6 O20W 103.6(13) . .
O21W Na6 O20W 85.8(13) 1_655 .
O23W Na6 O20W 164.9(15) 2_656 .
O8 Na6 Na15 93.1(9) 1_655 .
O24W Na6 Na15 82.3(11) . .
O21W Na6 Na15 46.9(9) 1_655 .
O23W Na6 Na15 43.2(11) 2_656 .
O20W Na6 Na15 132.2(11) . .
O8 Na6 Na19 106.1(9) 1_655 2_656
O24W Na6 Na19 59.7(10) . 2_656
O21W Na6 Na19 81.4(10) 1_655 2_656
O23W Na6 Na19 31.3(11) 2_656 2_656
O20W Na6 Na19 159.6(11) . 2_656
Na15 Na6 Na19 40.3(6) . 2_656
O8 Na6 Na17 77.6(8) 1_655 1_655
O24W Na6 Na17 110.3(12) . 1_655
O21W Na6 Na17 26.7(9) 1_655 1_655
O23W Na6 Na17 80.2(11) 2_656 1_655
O20W Na6 Na17 89.5(11) . 1_655
Na15 Na6 Na17 45.9(7) . 1_655
Na19 Na6 Na17 86.2(8) 2_656 1_655
Na21 Na7 Na20 74.2(12) 1_545 1_545
Na21 Na7 Na13 153.4(14) 1_545 2_566
Na20 Na7 Na13 107.2(12) 1_545 2_566
Na14 Na8 O94 88.7(9) 2_666 1_655
Na14 Na8 Na1 20.4(6) 2_666 2_666
O94 Na8 Na1 109.0(8) 1_655 2_666
Na4 Na9 Na11 112.6(10) . 2_565
Na4 Na9 O5 115.6(9) . 2_565
Na11 Na9 O5 109.9(10) 2_565 2_565
Na4 Na9 Na11 46.9(6) . .
Na11 Na9 Na11 91.9(8) 2_565 .
O5 Na9 Na11 86.5(7) 2_565 .
Na4 Na9 Na10 43.6(6) . .
Na11 Na9 Na10 153.8(10) 2_565 .
O5 Na9 Na10 80.2(8) 2_565 .
Na11 Na9 Na10 64.0(7) . .
Na4 Na9 Na4 106.1(7) . 2_565
Na11 Na9 Na4 33.4(6) 2_565 2_565
O5 Na9 Na4 85.5(7) 2_565 2_565
Na11 Na9 Na4 67.5(5) . 2_565
Na10 Na9 Na4 129.9(7) . 2_565
Na4 Na10 O12W 90.1(12) . 2_565
Na4 Na10 O104 117.4(9) . 2_565
O12W Na10 O104 94.4(12) 2_565 2_565
Na4 Na10 Na18 109.0(11) . .
O12W Na10 Na18 118.6(13) 2_565 .
O104 Na10 Na18 122.3(11) 2_565 .
Na4 Na10 Na9 44.9(6) . .
O12W Na10 Na9 124.4(12) 2_565 .
O104 Na10 Na9 84.6(8) 2_565 .
Na18 Na10 Na9 107.9(10) . .
Na4 Na10 Na12 41.5(6) . .
O12W Na10 Na12 60.0(11) 2_565 .
O104 Na10 Na12 140.0(10) 2_565 .
Na18 Na10 Na12 97.5(10) . .
Na9 Na10 Na12 86.3(7) . .
Na4 Na10 Na11 42.7(6) . .
O12W Na10 Na11 67.7(11) 2_565 .
O104 Na10 Na11 82.5(7) 2_565 .
Na18 Na10 Na11 151.6(11) . .
Na9 Na10 Na11 57.0(6) . .
Na12 Na10 Na11 60.1(6) . .
Na4 Na11 Na9 109.5(10) . 2_565
Na4 Na11 O15 110.2(10) . 2_565
Na9 Na11 O15 108.7(9) 2_565 2_565
Na4 Na11 Na9 46.1(6) . .
Na9 Na11 Na9 88.1(8) 2_565 .
O15 Na11 Na9 80.0(8) 2_565 .
Na4 Na11 Na12 40.7(6) . .
Na9 Na11 Na12 114.0(9) 2_565 .
O15 Na11 Na12 134.6(10) 2_565 .
Na9 Na11 Na12 86.5(8) . .
Na4 Na11 Na10 40.8(6) . .
Na9 Na11 Na10 145.5(10) 2_565 .
O15 Na11 Na10 77.5(8) 2_565 .
Na9 Na11 Na10 59.0(6) . .
Na12 Na11 Na10 58.6(7) . .
Na4 Na12 O7W 99.4(10) . .
Na4 Na12 O26W 125.3(13) . 2_665
O7W Na12 O26W 90.0(10) . 2_665
Na4 Na12 Na10 42.2(6) . .
O7W Na12 Na10 123.9(10) . .
O26W Na12 Na10 88.7(10) 2_665 .
Na4 Na12 Na11 43.4(6) . .
O7W Na12 Na11 124.6(9) . .
O26W Na12 Na11 142.5(12) 2_665 .
Na10 Na12 Na11 61.2(6) . .
Na7 Na13 Na18 102.6(11) 2_566 1_556
Na1 Na14 Na8 135.5(14) . 2_666
Na1 Na14 O53 56.2(7) . .
Na8 Na14 O53 91.4(13) 2_666 .
Na1 Na14 O48 53.0(7) . .
Na8 Na14 O48 90.3(11) 2_666 .
O53 Na14 O48 71.2(8) . .
O23W Na15 Na19 49.1(12) 2_656 2_656
O23W Na15 O21W 86.8(15) 2_656 1_655
Na19 Na15 O21W 108.0(14) 2_656 1_655
O23W Na15 Na17 106.0(15) 2_656 1_655
Na19 Na15 Na17 148.5(14) 2_656 1_655
O21W Na15 Na17 44.4(11) 1_655 1_655
O23W Na15 Na3 122.7(13) 2_656 .
Na19 Na15 Na3 77.7(9) 2_656 .
O21W Na15 Na3 91.9(10) 1_655 .
Na17 Na15 Na3 112.3(10) 1_655 .
O23W Na15 Na6 43.9(11) 2_656 .
Na19 Na15 Na6 73.3(9) 2_656 .
O21W Na15 Na6 43.3(9) 1_655 .
Na17 Na15 Na6 75.2(9) 1_655 .
Na3 Na15 Na6 108.9(8) . .
O21W Na17 Na15 58.1(13) . 1_455
O21W Na17 Na6 30.8(11) . 1_455
Na15 Na17 Na6 58.9(9) 1_455 1_455
O11W Na18 O99 144(3) . .
O11W Na18 Na22 67(2) . .
O99 Na18 Na22 76.4(14) . .
O11W Na18 Na10 83(2) . .
O99 Na18 Na10 109.5(15) . .
Na22 Na18 Na10 102.6(15) . .
O11W Na18 W16 133(2) . .
O99 Na18 W16 29.2(7) . .
Na22 Na18 W16 79.4(13) . .
Na10 Na18 W16 138.0(13) . .
O11W Na18 Na13 70(2) . 1_554
O99 Na18 Na13 141.5(16) . 1_554
Na22 Na18 Na13 134.8(16) . 1_554
Na10 Na18 Na13 87.5(11) . 1_554
W16 Na18 Na13 121.2(12) . 1_554
O23W Na19 O78 91.9(16) . .
O23W Na19 O50 154.0(19) . .
O78 Na19 O50 89.9(10) . .
O23W Na19 Na15 63.6(14) . 2_656
O78 Na19 Na15 150.1(14) . 2_656
O50 Na19 Na15 119.7(13) . 2_656
O23W Na19 Na6 38.6(12) . 2_656
O78 Na19 Na6 83.9(9) . 2_656
O50 Na19 Na6 166.6(13) . 2_656
Na15 Na19 Na6 66.3(8) 2_656 2_656
O23W Na19 Na3 121.5(14) . 2_656
O78 Na19 Na3 128.2(12) . 2_656
O50 Na19 Na3 76.2(9) . 2_656
Na15 Na19 Na3 62.2(8) 2_656 2_656
Na6 Na19 Na3 98.4(7) 2_656 2_656
O18W Na20 Na7 68.2(13) 1_565 1_565
O18W Na20 Na21 114.0(14) 1_565 .
Na7 Na20 Na21 45.9(9) 1_565 .
Na7 Na21 O15W 116.2(13) 1_565 2_566
Na7 Na21 Na20 59.8(11) 1_565 .
O15W Na21 Na20 85.4(10) 2_566 .
Na18 Na22 O11W 53.0(18) . .
Na18 Na22 O26W 115.7(18) . 2_665
O11W Na22 O26W 98(2) . 2_665
Na18 Na22 O99 49.7(11) . .
O11W Na22 O99 102.6(17) . .
O26W Na22 O99 116.7(12) 2_665 .

loop_
_geom_bond_atom_site_label_1
_geom_bond_atom_site_label_2
_geom_bond_distance
_geom_bond_site_symmetry_2
W1 O38 1.767(15) .
W1 O77 1.771(16) .
W1 O55 1.788(16) .
W1 O62 1.959(15) .
W1 O58 2.147(16) .
W1 O85 2.240(14) 2_566
W2 O71 1.758(16) .
W2 O40 1.777(15) .
W2 O47 1.791(16) .
W2 O54 1.956(15) .
W2 O39 2.131(15) .
W2 O83 2.224(16) 2_566
W3 O1 1.778(16) .
W3 O46 1.800(17) .
W3 O42 1.827(18) .
W3 O75 1.953(14) .
W3 O38 2.150(15) .
W3 O71 2.170(16) .
W4 O85 1.775(14) .
W4 O39 1.806(15) .
W4 O105 1.912(16) .
W4 O102 1.921(19) .
W4 O87 1.936(16) .
W4 O110 2.244(15) .
W5 O83 1.777(15) .
W5 O58 1.779(15) .
W5 O101 1.886(16) .
W5 O82 1.980(16) .
W5 O73 2.009(16) .
W5 O64 2.257(15) .
W6 O53 1.749(17) .
W6 O57 1.837(18) .
W6 O30 1.900(15) .
W6 O67 1.985(16) .
W6 O105 1.992(17) .
W6 O110 2.274(16) .
W7 O3 1.712(17) .
W7 O82 1.849(16) .
W7 O79 1.904(17) .
W7 O62 1.931(15) .
W7 O29 1.998(16) .
W7 O68 2.279(16) .
W8 O48 1.722(18) .
W8 O81 1.834(17) .
W8 O98 1.875(16) .
W8 O76 1.964(16) .
W8 O101 2.007(17) .
W8 O64 2.254(15) .
W9 O50 1.728(18) .
W9 O59 1.814(17) .
W9 O29 1.897(15) .
W9 O17 1.984(18) .
W9 O69 2.018(17) .
W9 O68 2.249(15) .
W10 O66 1.742(18) .
W10 O4 1.895(19) .
W10 O102 1.914(19) .
W10 O54 1.916(17) .
W10 O43 1.969(17) .
W10 O109 2.309(16) .
W11 O34 1.741(19) .
W11 O7 1.893(17) .
W11 O76 1.899(17) .
W11 O73 1.900(16) .
W11 O97 1.942(18) .
W11 O64 2.355(15) .
W12 O51 1.729(18) .
W12 O72 1.895(18) .
W12 O67 1.908(16) .
W12 O14 1.91(2) .
W12 O87 1.950(15) .
W12 O110 2.311(15) .
W13 O45 1.735(16) .
W13 O65 1.802(18) .
W13 O43 1.914(17) .
W13 O19 1.94(2) .
W13 O99 1.983(18) .
W13 O109 2.286(16) .
W14 O60 1.735(17) .
W14 O69 1.856(18) .
W14 O97 1.874(18) .
W14 O6 1.877(18) .
W14 O79 1.961(17) .
W14 O68 2.344(15) .
W15 O92 1.74(2) .
W15 O70 1.816(16) .
W15 O10 1.936(18) .
W15 O98 1.990(17) .
W15 O84 2.022(17) .
W15 O9 2.244(16) .
W16 O61 1.752(18) .
W16 O18 1.847(16) .
W16 O99 1.907(19) .
W16 O72 1.928(18) .
W16 O4 1.965(17) .
W16 O109 2.331(18) .
W16 Na18 3.56(4) .
W17 O26 1.729(17) .
W17 O96 1.780(17) .
W17 O90 1.900(18) .
W17 O15 1.992(17) .
W17 O104 2.004(17) .
W17 O80 2.230(15) .
W18 O20 1.715(18) .
W18 O89 1.774(15) .
W18 O15 1.877(17) .
W18 O63 1.978(17) .
W18 O5 1.978(18) .
W18 O80 2.268(16) .
W19 O8 1.71(2) .
W19 O86 1.801(17) .
W19 O90 1.936(18) .
W19 O52 1.990(18) .
W19 O93 2.009(18) .
W19 O107 2.288(17) .
W20 O78 1.732(17) .
W20 O32 1.826(18) .
W20 O95 1.926(19) .
W20 O52 1.938(17) .
W20 O31 1.969(19) .
W20 O107 2.265(16) .
W21 O36 1.706(17) .
W21 O2 1.841(17) .
W21 O17 1.867(19) .
W21 O10 1.969(19) .
W21 O88 2.017(18) .
W21 O9 2.250(17) .
W22 O21 1.756(18) .
W22 O84 1.875(18) .
W22 O88 1.885(17) .
W22 O7 1.943(17) .
W22 O6 1.947(17) .
W22 O9 2.347(16) .
W23 O16 1.747(17) .
W23 O44 1.805(17) .
W23 O37 1.898(19) .
W23 O30 1.959(17) .
W23 O13 2.00(2) .
W23 O35 2.309(16) .
W24 O12 1.74(2) .
W24 O106 1.803(17) .
W24 O19 1.91(2) .
W24 O37 1.965(19) .
W24 O33 2.014(18) .
W24 O35 2.260(17) .
W25 O91 1.72(2) .
W25 O31 1.886(19) .
W25 O93 1.898(19) .
W25 O100 1.909(17) .
W25 O25 1.99(2) .
W25 O107 2.364(17) .
W26 O11 1.72(2) .
W26 O104 1.899(19) .
W26 O5 1.91(2) .
W26 O100 1.912(17) .
W26 O103 1.92(2) .
W26 O80 2.356(15) .
W27 O56 1.743(19) .
W27 O33 1.828(18) .
W27 O13 1.83(2) .
W27 O14 1.925(19) .
W27 O18 1.978(17) .
W27 O35 2.360(17) .
W28 O27 1.68(2) .
W28 O22' 1.72(5) .
W28 O63 1.871(18) .
W28 O22 1.88(2) .
W28 O24 1.957(18) .
W28 O74 1.984(17) .
W28 O24' 2.13(5) .
W28 O23 2.250(16) .
W29 O41 1.732(19) .
W29 O49 1.852(16) .
W29 O10A 1.87(5) .
W29 O24' 1.91(5) .
W29 O95 1.93(2) .
W29 O24 1.950(18) .
W29 O108 1.98(2) .
W29 O23 2.251(16) .
W30 O28 1.76(2) .
W30 O25 1.84(2) .
W30 O103 1.90(2) .
W30 O108 1.91(2) .
W30 O22 1.92(2) .
W30 O22' 1.96(5) .
W30 O10A 1.99(5) .
W30 O23 2.367(16) .
Sb1 O64 1.972(15) .
Sb1 O68 1.986(15) .
Sb1 O9 2.029(17) .
Sb2 O109 1.963(18) .
Sb2 O35 1.971(15) .
Sb2 O110 1.998(15) .
Sb3 O107 1.974(18) .
Sb3 O23 2.001(16) .
Sb3 O80 2.003(15) .
Fe1 O77 1.948(16) .
Fe1 O77 1.948(16) 2_566
Fe1 O40 1.951(14) 2_566
Fe1 O40 1.951(14) .
Fe1 O1W 2.081(14) .
Fe1 O1W 2.081(14) 2_566
Fe2 O42 1.844(18) .
Fe2 O70 1.930(17) .
Fe2 O44 1.945(16) .
Fe2 O81 1.954(16) .
Fe2 O57 1.983(17) .
Fe3 O46 1.955(17) .
Fe3 O59 1.956(16) .
Fe3 O49 1.957(16) .
Fe3 O2 1.966(16) .
Fe3 O32 1.992(19) .
Fe3 O2W 2.161(17) .
Fe4 O96 1.968(18) .
Fe4 O47 1.981(15) .
Fe4 O94 1.983(17) .
Fe4 O75 2.073(14) .
Fe4 O4W 2.084(17) .
Fe4 O3W 2.093(17) .
Fe5 O86 1.957(17) .
Fe5 O55 1.978(16) .
Fe5 O94 1.986(17) .
Fe5 O75 2.026(15) .
Fe5 O5W 2.057(18) .
Fe5 O6W 2.116(17) .
Fe6 O1 1.971(16) .
Fe6 O65 1.978(19) .
Fe6 O106 1.984(17) .
Fe6 O74 2.019(17) .
Fe6 O89 2.020(15) .
Fe6 O7W 2.163(16) .
O5 Na9 2.81(3) 2_565
O8 Na6 2.36(3) 1_455
O12 Na2 2.332(19) .
O15 Na11 2.75(3) 2_565
O20 Na4 2.35(2) .
O22 O22' 0.82(4) .
O24 O24' 1.08(5) .
O24' Na5 2.99(5) .
O36 Na3 2.45(2) .
O41 Na3 2.47(3) .
O45 Na4 2.323(19) .
O48 Na1 2.09(2) .
O48 Na14 2.52(3) .
O50 Na19 2.29(3) .
O53 Na1 2.16(2) .
O53 Na14 2.45(3) .
O66 Na16 2.87(3) .
O74 Na5 2.97(3) .
O78 Na19 2.20(3) .
O83 W2 2.224(16) 2_566
O85 W1 2.240(14) 2_566
O94 Na8 2.88(3) 1_455
O95 O10A 1.82(5) .
O99 Na18 2.33(4) .
O99 Na22 2.97(3) .
O104 Na10 2.75(3) 2_565
O108 O10A 1.03(5) .
O7W Na12 2.78(3) .
O11W Na18 2.28(8) .
O11W Na22 2.64(8) .
O12W Na10 2.66(5) 2_565
O15W Na21 2.99(4) 2_566
O16W Na3 2.81(4) .
O18W Na20 2.73(5) 1_545
O20W Na6 2.48(4) .
O21W Na17 2.15(5) .
O21W Na6 2.45(4) 1_455
O21W Na15 2.60(4) 1_455
O23W Na19 2.07(5) .
O23W Na15 2.45(5) 2_656
O23W Na6 2.48(5) 2_656
O24W Na6 2.43(4) .
O25W Na2 2.40(3) .
O26W Na2 2.31(3) .
O26W Na22 2.76(4) 2_665
O26W Na12 2.79(4) 2_665
Na1 Na14 2.09(3) .
Na1 Na1 3.26(2) 2_666
Na1 Na8 4.21(3) 2_666
Na2 O26W 2.31(3) 2_665
Na2 O12 2.332(19) 2_665
Na2 O25W 2.40(3) 2_665
Na3 Na15 3.47(3) .
Na3 Na19 3.83(3) 2_656
Na4 Na12 2.33(3) .
Na4 Na10 2.36(2) .
Na4 Na9 2.42(2) .
Na4 Na11 2.45(2) .
Na4 Na9 4.20(2) 2_565
Na6 O8 2.36(3) 1_655
Na6 O21W 2.45(4) 1_655
Na6 O23W 2.48(5) 2_656
Na6 Na15 3.57(3) .
Na6 Na19 3.73(3) 2_656
Na6 Na17 4.03(4) 1_655
Na7 Na21 2.52(4) 1_545
Na7 Na20 3.04(4) 1_545
Na7 Na13 3.35(4) 2_566
Na8 Na14 2.45(4) 2_666
Na8 O94 2.88(3) 1_655
Na8 Na1 4.21(3) 2_666
Na9 Na11 2.69(3) 2_565
Na9 O5 2.81(3) 2_565
Na9 Na11 3.35(3) .
Na9 Na10 3.42(3) .
Na9 Na4 4.20(2) 2_565
Na10 O12W 2.66(5) 2_565
Na10 O104 2.75(3) 2_565
Na10 Na18 3.22(5) .
Na10 Na12 3.50(3) .
Na10 Na11 3.59(3) .
Na11 Na9 2.69(3) 2_565
Na11 O15 2.75(3) 2_565
Na11 Na12 3.55(3) .
Na12 O26W 2.79(4) 2_665
Na13 Na7 3.35(4) 2_566
Na13 Na18 3.66(5) 1_556
Na14 Na8 2.45(4) 2_666
Na15 O23W 2.45(5) 2_656
Na15 Na19 2.52(3) 2_656
Na15 O21W 2.60(4) 1_655
Na15 Na17 2.99(4) 1_655
Na17 Na15 2.99(4) 1_455
Na17 Na6 4.03(4) 1_455
Na18 Na22 2.47(5) .
Na18 Na13 3.66(5) 1_554
Na19 Na15 2.52(3) 2_656
Na19 Na6 3.73(3) 2_656
Na19 Na3 3.83(3) 2_656
Na20 O18W 2.73(5) 1_565
Na20 Na7 3.04(4) 1_565
Na20 Na21 3.38(4) .
Na21 Na7 2.52(4) 1_565
Na21 O15W 2.99(4) 2_566
Na22 O26W 2.76(4) 2_665
